data_4335308
loop_
_publ_author_name
'Mary Grellier'
'Sax A. Mason'
'Alberto Albinati'
'Silvia C. Capelli'
'Silvia Rizzato'
'Christian Bijani'
'Yannick Coppel'
'Sylviane Sabo-Etienne'

_publ_contact_author_address
;
 Laboratoire de Chimie de Coordination
 205 Route de Narbonne
 31077 Toulouse Cedex 04
;
_publ_contact_author_email sabo@lcc-toulouse.fr
_publ_contact_author_name 'Sylviane Sabo-Etienne'
_publ_section_title
;
 Probing Highly Selective H/D Exchange Processes with a Ruthenium Complex
 through Neutron Diffraction and Multinuclear NMR Studies.
;
_journal_name_full 'Inorganic Chemistry'
_journal_page_first 7329
_journal_page_last 7337
_journal_paper_doi 10.1021/ic302307m
_journal_volume 52
_journal_year 2013
_chemical_formula_sum 'C30 H54 D6 P2 Ru'
_chemical_formula_weight 589.84
_chemical_name_common '[Ru(D)2(D2)2(P(C5H9)3)2]'
_space_group_IT_number 14
_symmetry_cell_setting monoclinic
_symmetry_space_group_name_Hall '-P 2yn'
_symmetry_space_group_name_H-M 'P 1 21/n 1'
_atom_sites_solution_hydrogens difmap
_atom_sites_solution_primary direct
_atom_sites_solution_secondary difmap
_cell_angle_alpha 90.00
_cell_angle_beta 105.3836(6)
_cell_angle_gamma 90.00
_cell_formula_units_Z 4
_cell_length_a 14.82920(10)
_cell_length_b 9.42600(10)
_cell_length_c 21.6700(2)
_cell_measurement_reflns_used 11259
_cell_measurement_temperature 20(1)
_cell_measurement_theta_max 61.26
_cell_measurement_theta_min 3.17
_cell_volume 2920.51(5)
_computing_cell_refinement 'ILL RAFD9'
_computing_data_collection 'ILL HKLGEN, MAD'
_computing_data_reduction 'ILL Retreat'
_computing_molecular_graphics
;     
 ORTEP for Windows v1.074 (L.J. Farrugia 1997)
 Mercury CSD 2.4.5 (Build RC3), CCDC, Cambridge (2011)
;
_computing_publication_material 'WinGX v1.64.05(L.J. Farrugia, J. Appl. Cryst.,1999,32, 837)'
_computing_structure_refinement 'SHELXL-97 (Acta Cryst.,2008,A64,112)'
_diffrn_ambient_temperature 20(1)
_diffrn_measured_fraction_theta_full 0.900
_diffrn_measured_fraction_theta_max 0.900
_diffrn_measurement_device_type 'D19 position-sensitive detector diffractometer'
_diffrn_measurement_method 'omega step-scans'
_diffrn_radiation_monochromator 'Cu (311)'
_diffrn_radiation_probe neutron
_diffrn_radiation_source 'ILL High Flux Reactor'
_diffrn_radiation_type neutron
_diffrn_radiation_wavelength 1.1675
_diffrn_reflns_av_R_equivalents 0.0331
_diffrn_reflns_av_sigmaI/netI 0.0314
_diffrn_reflns_limit_h_max 21
_diffrn_reflns_limit_h_min -21
_diffrn_reflns_limit_k_max 12
_diffrn_reflns_limit_k_min -3
_diffrn_reflns_limit_l_max 32
_diffrn_reflns_limit_l_min -32
_diffrn_reflns_number 27791
_diffrn_reflns_theta_full 61.27
_diffrn_reflns_theta_max 61.27
_diffrn_reflns_theta_min 3.17
_diffrn_standards_decay_% 0.0
_diffrn_standards_interval_time 240
_diffrn_standards_number 6
_exptl_absorpt_coefficient_mu 0.320
_exptl_absorpt_correction_T_max 0.6425
_exptl_absorpt_correction_T_min 0.4643
_exptl_absorpt_correction_type analytical
_exptl_absorpt_process_details
;
 An absorption correction for the cans used in the low T set up has also 
 been applied to the data set. T_min = 0.8182 and T-max = 0.9003.
 The corrections were carried out by using the ILL program D19abscan.
;
_exptl_crystal_colour colourless
_exptl_crystal_density_diffrn 1.333
_exptl_crystal_description prismatic
_exptl_crystal_F_000 219
_exptl_crystal_size_max 3.2
_exptl_crystal_size_mid 2.1
_exptl_crystal_size_min 1.8
_refine_diff_density_max 0.504
_refine_diff_density_min -0.670
_refine_diff_density_rms 0.125
_refine_ls_extinction_coef 0.00021(4)
_refine_ls_extinction_expression Fc^*^=kFc[1+0.001xFc^2^\l^3^/sin(2\q)]^-1/4^
_refine_ls_extinction_method SHELXL
_refine_ls_goodness_of_fit_ref 1.146
_refine_ls_hydrogen_treatment refall
_refine_ls_matrix_type full
_refine_ls_number_parameters 855
_refine_ls_number_reflns 9339
_refine_ls_number_restraints 2
_refine_ls_restrained_S_all 1.146
_refine_ls_R_factor_all 0.0452
_refine_ls_R_factor_gt 0.0319
_refine_ls_shift/su_max 0.026
_refine_ls_shift/su_mean 0.003
_refine_ls_structure_factor_coef Fsqd
_refine_ls_weighting_details 'calc w=1/[\s^2^(Fo^2^)+(0.0210P)^2^+6.7203P] where P=(Fo^2^+2Fc^2^)/3'
_refine_ls_weighting_scheme calc
_refine_ls_wR_factor_gt 0.0606
_refine_ls_wR_factor_ref 0.0635
_reflns_number_gt 8035
_reflns_number_total 9339
_reflns_threshold_expression >2sigma(I)
_cod_data_source_file ic302307m_si_002_1.cif
_cod_data_source_block shelxl
_cod_database_code 4335308

loop_
_symmetry_equiv_pos_as_xyz
'x, y, z'
'-x+1/2, y+1/2, -z+1/2'
'-x, -y, -z'
'x-1/2, -y-1/2, z-1/2'

loop_
_atom_site_label
_atom_site_type_symbol
_atom_site_fract_x
_atom_site_fract_y
_atom_site_fract_z
_atom_site_U_iso_or_equiv
_atom_site_adp_type
_atom_site_occupancy
_atom_site_symmetry_multiplicity
_atom_site_calc_flag
_atom_site_refinement_flags
C1 C 0.89089(4) 0.52769(7) 0.38543(3) 0.00550(10) Uani 1 1 d .
H1 H 0.91050(10) 0.56813(18) 0.43480(6) 0.0182(3) Uani 1 1 d .
C2 C 0.87498(4) 0.36407(7) 0.38698(3) 0.00664(10) Uani 1 1 d .
H2A H 0.92338(10) 0.30404(18) 0.36668(8) 0.0213(3) Uani 1 1 d .
H2B H 0.88599(11) 0.3291(2) 0.43662(7) 0.0237(3) Uani 1 1 d .
C3 C 0.77292(4) 0.33874(8) 0.34915(3) 0.00819(11) Uani 1 1 d .
H3A H 0.76896(12) 0.3228(2) 0.29837(7) 0.0276(3) Uani 1 1 d .
H3B H 0.74254(10) 0.24491(19) 0.36571(8) 0.0242(3) Uani 1 1 d .
C4 C 0.72370(4) 0.47725(8) 0.35722(3) 0.00854(11) Uani 1 1 d .
H4A H 0.71359(11) 0.4830(2) 0.40548(7) 0.0234(3) Uani 1 1 d .
H4B H 0.65507(11) 0.4896(2) 0.32283(9) 0.0295(4) Uani 1 1 d .
C5 C 0.79443(4) 0.58966(8) 0.34943(3) 0.00741(11) Uani 1 1 d .
H5A H 0.78197(11) 0.69497(19) 0.36737(8) 0.0243(3) Uani 1 1 d .
H5B H 0.79008(10) 0.6001(2) 0.29833(7) 0.0225(3) Uani 1 1 d .
C6 C 1.09088(4) 0.51935(7) 0.41166(3) 0.00540(10) Uani 1 1 d .
H6 H 1.08494(10) 0.56766(18) 0.45676(6) 0.0187(3) Uani 1 1 d .
C7 C 1.10573(4) 0.35882(7) 0.42270(3) 0.00679(10) Uani 1 1 d .
H7A H 1.05846(10) 0.31135(19) 0.44802(8) 0.0233(3) Uani 1 1 d .
H7B H 1.09476(10) 0.30541(19) 0.37614(7) 0.0222(3) Uani 1 1 d .
C8 C 1.20856(4) 0.34845(8) 0.46083(3) 0.00857(11) Uani 1 1 d .
H8A H 1.21440(11) 0.3720(2) 0.51139(7) 0.0254(3) Uani 1 1 d .
H8B H 1.23785(12) 0.2424(2) 0.45884(9) 0.0297(3) Uani 1 1 d .
C9 C 1.25900(4) 0.46256(8) 0.43172(3) 0.00949(11) Uani 1 1 d .
H9A H 1.29205(14) 0.4143(3) 0.39750(10) 0.0364(4) Uani 1 1 d .
H9B H 1.31451(11) 0.5149(2) 0.46823(9) 0.0297(4) Uani 1 1 d .
C10 C 1.18259(4) 0.56914(8) 0.39736(3) 0.00811(11) Uani 1 1 d .
H10A H 1.17380(10) 0.5660(2) 0.34566(7) 0.0276(4) Uani 1 1 d .
H10B H 1.19973(11) 0.6779(2) 0.41335(9) 0.0273(3) Uani 1 1 d .
C11 C 0.99786(4) 0.76911(7) 0.35807(3) 0.00552(10) Uani 1 1 d .
H11 H 1.06771(9) 0.78926(18) 0.35135(7) 0.0193(3) Uani 1 1 d .
C12 C 0.99551(4) 0.83579(8) 0.42243(3) 0.00771(11) Uani 1 1 d .
H12A H 0.93245(11) 0.8026(2) 0.43631(7) 0.0238(3) Uani 1 1 d .
H12B H 1.05637(12) 0.8078(2) 0.46151(7) 0.0272(3) Uani 1 1 d .
C13 C 0.98934(4) 0.99454(8) 0.40703(3) 0.00851(11) Uani 1 1 d .
H13A H 0.96943(14) 1.0589(2) 0.44329(8) 0.0296(3) Uani 1 1 d .
H13B H 1.05778(11) 1.0325(2) 0.40347(9) 0.0267(3) Uani 1 1 d .
C14 C 0.91794(4) 1.00155(8) 0.34115(3) 0.01024(11) Uani 1 1 d .
H14A H 0.92908(17) 1.0929(2) 0.31323(8) 0.0347(4) Uani 1 1 d .
H14B H 0.84730(13) 1.0118(3) 0.34720(10) 0.0391(5) Uani 1 1 d .
C15 C 0.92741(4) 0.85940(8) 0.30758(3) 0.00787(11) Uani 1 1 d .
H15A H 0.95283(13) 0.8739(2) 0.26516(7) 0.0271(3) Uani 1 1 d .
H15B H 0.85947(11) 0.8069(2) 0.29154(9) 0.0275(3) Uani 1 1 d .
C16 C 0.90740(4) 0.48408(7) 0.07551(3) 0.00532(10) Uani 1 1 d .
H16 H 0.92330(10) 0.43243(18) 0.03388(6) 0.0185(3) Uani 1 1 d .
C17 C 0.90565(4) 0.64559(7) 0.06579(3) 0.00753(11) Uani 1 1 d .
H17A H 0.96364(10) 0.6842(2) 0.04794(8) 0.0248(3) Uani 1 1 d .
H17B H 0.91134(11) 0.69865(19) 0.11185(7) 0.0236(3) Uani 1 1 d .
C18 C 0.80970(4) 0.67663(8) 0.01884(3) 0.00796(11) Uani 1 1 d .
H18A H 0.78141(12) 0.7784(2) 0.02909(9) 0.0300(3) Uani 1 1 d .
H18B H 0.81637(11) 0.6835(2) -0.03005(7) 0.0261(3) Uani 1 1 d .
C19 C 0.74543(4) 0.55103(8) 0.02496(3) 0.01052(12) Uani 1 1 d .
H19A H 0.68323(12) 0.5862(3) 0.03897(12) 0.0383(5) Uani 1 1 d .
H19B H 0.72033(15) 0.4966(2) -0.02077(8) 0.0338(4) Uani 1 1 d .
C20 C 0.80576(4) 0.45091(8) 0.07536(3) 0.00746(11) Uani 1 1 d .
H20A H 0.78719(11) 0.33958(19) 0.06513(8) 0.0249(3) Uani 1 1 d .
H20B H 0.79683(10) 0.4745(2) 0.12287(7) 0.0249(3) Uani 1 1 d .
C21 C 0.97701(4) 0.22575(7) 0.13532(3) 0.00524(10) Uani 1 1 d .
H21 H 0.90140(9) 0.21135(17) 0.12959(7) 0.0180(2) Uani 1 1 d .
C22 C 1.02935(4) 0.12941(7) 0.19162(3) 0.00679(10) Uani 1 1 d .
H22A H 1.09318(11) 0.17967(19) 0.22009(8) 0.0248(3) Uani 1 1 d .
H22B H 0.98611(11) 0.1108(2) 0.22463(7) 0.0246(3) Uani 1 1 d .
C23 C 1.05108(4) -0.01013(8) 0.16075(3) 0.00988(11) Uani 1 1 d .
H23A H 1.12668(12) -0.0197(3) 0.16688(9) 0.0378(5) Uani 1 1 d .
H23B H 1.02977(17) -0.1040(2) 0.18291(8) 0.0334(4) Uani 1 1 d .
C24 C 1.00065(4) 0.00113(7) 0.08918(3) 0.00715(10) Uani 1 1 d .
H24A H 0.92872(10) -0.0382(2) 0.08021(8) 0.0239(3) Uani 1 1 d .
H24B H 1.03488(12) -0.0606(2) 0.05888(8) 0.0260(3) Uani 1 1 d .
C25 C 0.99923(4) 0.16067(7) 0.07574(3) 0.00707(10) Uani 1 1 d .
H25A H 0.94816(12) 0.1903(2) 0.03098(7) 0.0252(3) Uani 1 1 d .
H25B H 1.06878(11) 0.19421(19) 0.07222(8) 0.0227(3) Uani 1 1 d .
C26 C 1.10523(4) 0.45716(7) 0.12993(3) 0.00529(10) Uani 1 1 d .
H26 H 1.09585(9) 0.42362(18) 0.08004(6) 0.0181(3) Uani 1 1 d .
C27 C 1.13401(4) 0.61705(8) 0.13582(3) 0.00741(11) Uani 1 1 d .
H27A H 1.13140(11) 0.6596(2) 0.08838(7) 0.0243(3) Uani 1 1 d .
H27B H 1.08713(10) 0.68091(19) 0.15589(8) 0.0235(3) Uani 1 1 d .
C28 C 1.23473(4) 0.62085(8) 0.17941(3) 0.00922(11) Uani 1 1 d .
H28A H 1.27658(11) 0.7070(2) 0.16736(9) 0.0279(3) Uani 1 1 d .
H28B H 1.23269(13) 0.6362(2) 0.22917(8) 0.0305(4) Uani 1 1 d .
C29 C 1.27344(4) 0.47284(8) 0.17261(3) 0.00876(11) Uani 1 1 d .
H29A H 1.33628(11) 0.4464(2) 0.21065(8) 0.0300(4) Uani 1 1 d .
H29B H 1.29098(11) 0.4633(2) 0.12647(7) 0.0243(3) Uani 1 1 d .
C30 C 1.18998(4) 0.37747(8) 0.17304(3) 0.00732(11) Uani 1 1 d .
H30A H 1.18269(10) 0.3719(2) 0.22206(6) 0.0221(3) Uani 1 1 d .
H30B H 1.19694(11) 0.26909(19) 0.15656(8) 0.0240(3) Uani 1 1 d .
P1 P 0.98629(5) 0.57433(9) 0.34860(3) 0.00371(12) Uani 1 1 d .
P2 P 0.99329(5) 0.41898(9) 0.14877(3) 0.00394(12) Uani 1 1 d .
Ru1 Ru 0.97417(3) 0.49485(6) 0.24588(2) 0.00369(9) Uani 1 1 d .
D1H D 1.06669(6) 0.39934(12) 0.27539(4) 0.01884(19) Uani 0.81 1 d P
D2H D 1.05263(7) 0.61572(13) 0.24677(5) 0.02031(19) Uani 0.81 1 d P
D11H D 0.90943(11) 0.6376(2) 0.20770(11) 0.0273(3) Uani 0.81 1 d P
D12H D 0.87046(8) 0.59306(19) 0.22222(8) 0.0305(3) Uani 0.81 1 d P
D21H D 0.88427(10) 0.36768(19) 0.23501(7) 0.0308(3) Uani 0.81 1 d P
D22H D 0.92901(13) 0.33436(19) 0.26360(8) 0.0271(2) Uani 0.81 1 d P
D11V D 0.8803(17) 0.582(2) 0.2009(11) 0.018(4) Uiso 0.05 1 d PD
D12V D 0.9055(14) 0.649(2) 0.2232(8) 0.014(4) Uiso 0.05 1 d PD
D21V D 0.9057(14) 0.367(2) 0.2677(9) 0.019(4) Uiso 0.05 1 d PD
D22V D 0.917(3) 0.324(4) 0.2374(18) 0.029(7) Uiso 0.05 1 d PD

loop_
_atom_site_aniso_label
_atom_site_aniso_U_11
_atom_site_aniso_U_22
_atom_site_aniso_U_33
_atom_site_aniso_U_23
_atom_site_aniso_U_13
_atom_site_aniso_U_12
C1 0.00510(19) 0.0062(3) 0.00551(19) -0.00058(19) 0.00199(15) -0.00065(18)
H1 0.0211(5) 0.0209(7) 0.0127(5) -0.0034(5) 0.0049(4) -0.0018(5)
C2 0.0060(2) 0.0062(3) 0.0077(2) 0.0003(2) 0.00172(16) -0.00073(19)
H2A 0.0177(5) 0.0179(8) 0.0303(6) -0.0038(6) 0.0096(5) 0.0018(5)
H2B 0.0275(6) 0.0258(9) 0.0160(5) 0.0050(5) 0.0028(4) -0.0040(6)
C3 0.0064(2) 0.0086(3) 0.0094(2) -0.0018(2) 0.00185(16) -0.0019(2)
H3A 0.0277(7) 0.0354(10) 0.0191(6) -0.0066(6) 0.0049(5) 0.0008(7)
H3B 0.0216(6) 0.0190(8) 0.0329(7) 0.0024(6) 0.0089(5) -0.0075(5)
C4 0.0050(2) 0.0110(3) 0.0099(2) -0.0007(2) 0.00244(17) -0.0004(2)
H4A 0.0257(6) 0.0274(9) 0.0207(6) -0.0024(6) 0.0125(5) -0.0014(6)
H4B 0.0162(6) 0.0344(10) 0.0342(8) -0.0002(7) 0.0001(5) 0.0017(6)
C5 0.0055(2) 0.0078(3) 0.0090(2) 0.0003(2) 0.00218(16) 0.00117(19)
H5A 0.0233(6) 0.0167(8) 0.0335(7) -0.0044(6) 0.0084(5) 0.0031(5)
H5B 0.0221(6) 0.0299(9) 0.0151(5) 0.0052(5) 0.0043(4) 0.0016(6)
C6 0.00465(19) 0.0064(3) 0.00462(19) -0.00006(19) 0.00029(15) 0.00021(18)
H6 0.0223(5) 0.0211(7) 0.0128(5) -0.0038(5) 0.0046(4) 0.0017(5)
C7 0.0064(2) 0.0063(3) 0.0072(2) 0.0009(2) 0.00095(16) 0.00016(18)
H7A 0.0202(6) 0.0237(8) 0.0278(6) 0.0088(6) 0.0098(5) -0.0011(5)
H7B 0.0246(6) 0.0219(8) 0.0179(5) -0.0057(5) 0.0019(4) 0.0011(5)
C8 0.0068(2) 0.0101(3) 0.0080(2) 0.0012(2) 0.00056(16) 0.0025(2)
H8A 0.0245(6) 0.0376(10) 0.0128(5) 0.0001(6) 0.0023(4) 0.0005(6)
H8B 0.0273(7) 0.0218(9) 0.0394(8) 0.0049(7) 0.0077(6) 0.0078(6)
C9 0.0054(2) 0.0102(3) 0.0126(2) -0.0002(2) 0.00191(17) 0.0007(2)
H9A 0.0400(9) 0.0350(11) 0.0441(9) 0.0023(8) 0.0286(8) 0.0082(8)
H9B 0.0197(6) 0.0266(9) 0.0340(8) 0.0020(7) -0.0082(5) -0.0054(6)
C10 0.0053(2) 0.0101(3) 0.0082(2) 0.0018(2) 0.00067(16) -0.0015(2)
H10A 0.0205(6) 0.0478(11) 0.0147(5) 0.0064(6) 0.0050(4) -0.0008(6)
H10B 0.0218(6) 0.0164(8) 0.0402(8) -0.0005(7) 0.0023(5) -0.0042(5)
C11 0.0067(2) 0.0043(3) 0.00542(19) 0.00011(19) 0.00135(15) -0.00001(18)
H11 0.0142(5) 0.0211(8) 0.0245(6) 0.0007(5) 0.0081(4) -0.0021(5)
C12 0.0113(2) 0.0057(3) 0.0053(2) -0.00046(19) 0.00074(17) 0.0005(2)
H12A 0.0302(7) 0.0215(8) 0.0249(6) -0.0022(6) 0.0166(5) -0.0044(6)
H12B 0.0313(7) 0.0258(9) 0.0173(6) -0.0011(6) -0.0060(5) 0.0076(6)
C13 0.0106(2) 0.0058(3) 0.0088(2) -0.0015(2) 0.00197(17) -0.0002(2)
H13A 0.0410(8) 0.0253(9) 0.0236(6) -0.0065(6) 0.0105(6) 0.0046(7)
H13B 0.0196(6) 0.0228(9) 0.0378(8) -0.0009(7) 0.0076(5) -0.0072(6)
C14 0.0143(2) 0.0079(3) 0.0081(2) 0.0002(2) 0.00225(18) 0.0043(2)
H14A 0.0660(12) 0.0154(9) 0.0218(7) 0.0053(6) 0.0100(7) -0.0001(8)
H14B 0.0252(7) 0.0533(14) 0.0370(9) -0.0124(9) 0.0053(6) 0.0129(8)
C15 0.0104(2) 0.0061(3) 0.0064(2) 0.0002(2) 0.00100(17) 0.0011(2)
H15A 0.0401(8) 0.0274(9) 0.0167(5) 0.0039(6) 0.0128(5) 0.0084(7)
H15B 0.0196(6) 0.0217(9) 0.0343(7) 0.0000(6) -0.0053(5) -0.0036(6)
C16 0.0054(2) 0.0056(3) 0.00447(19) 0.00038(19) 0.00048(15) 0.00077(18)
H16 0.0217(5) 0.0212(7) 0.0131(5) -0.0024(5) 0.0057(4) 0.0024(5)
C17 0.0080(2) 0.0064(3) 0.0075(2) 0.0014(2) 0.00076(16) 0.00027(19)
H17A 0.0192(6) 0.0262(9) 0.0299(7) 0.0094(6) 0.0079(5) -0.0035(5)
H17B 0.0305(7) 0.0203(8) 0.0169(5) -0.0049(5) 0.0011(5) 0.0014(6)
C18 0.0083(2) 0.0080(3) 0.0071(2) 0.0020(2) 0.00130(16) 0.0027(2)
H18A 0.0301(7) 0.0218(9) 0.0373(8) -0.0012(7) 0.0077(6) 0.0082(6)
H18B 0.0260(6) 0.0392(10) 0.0137(5) 0.0047(6) 0.0061(4) 0.0022(6)
C19 0.0075(2) 0.0107(3) 0.0109(2) 0.0017(2) -0.00183(17) 0.0007(2)
H19A 0.0208(7) 0.0387(12) 0.0581(12) 0.0132(10) 0.0154(7) 0.0086(7)
H19B 0.0462(9) 0.0267(10) 0.0178(6) -0.0014(6) -0.0102(6) -0.0061(8)
C20 0.0053(2) 0.0091(3) 0.0070(2) 0.0013(2) -0.00003(16) -0.00058(19)
H20A 0.0228(6) 0.0154(8) 0.0330(7) 0.0006(6) 0.0015(5) -0.0056(5)
H20B 0.0196(5) 0.0405(10) 0.0156(5) -0.0001(6) 0.0068(4) 0.0000(6)
C21 0.0057(2) 0.0050(3) 0.00496(19) -0.00023(19) 0.00135(15) -0.00008(18)
H21 0.0124(5) 0.0193(7) 0.0222(5) -0.0003(5) 0.0045(4) -0.0010(5)
C22 0.0085(2) 0.0061(3) 0.0055(2) 0.0005(2) 0.00146(16) 0.00103(19)
H22A 0.0215(6) 0.0209(8) 0.0248(6) -0.0010(6) -0.0066(5) -0.0039(6)
H22B 0.0319(7) 0.0255(9) 0.0217(6) 0.0047(6) 0.0161(5) 0.0062(6)
C23 0.0144(2) 0.0077(3) 0.0078(2) 0.0010(2) 0.00343(18) 0.0044(2)
H23A 0.0238(7) 0.0580(14) 0.0286(7) -0.0057(8) 0.0019(6) 0.0164(8)
H23B 0.0647(12) 0.0153(9) 0.0238(7) 0.0046(6) 0.0180(7) 0.0008(8)
C24 0.0083(2) 0.0056(3) 0.0078(2) -0.0012(2) 0.00259(16) -0.00002(19)
H24A 0.0167(5) 0.0221(8) 0.0320(7) -0.0018(6) 0.0052(5) -0.0062(5)
H24B 0.0327(7) 0.0233(9) 0.0247(6) -0.0051(6) 0.0122(5) 0.0042(6)
C25 0.0104(2) 0.0057(3) 0.0053(2) -0.00078(19) 0.00232(16) -0.0001(2)
H25A 0.0341(7) 0.0235(9) 0.0136(5) 0.0012(5) -0.0015(5) 0.0058(6)
H25B 0.0232(6) 0.0213(8) 0.0287(6) -0.0039(6) 0.0156(5) -0.0061(5)
C26 0.00462(19) 0.0057(3) 0.00575(19) -0.00040(19) 0.00175(15) -0.00065(18)
H26 0.0205(5) 0.0218(7) 0.0130(5) -0.0034(5) 0.0060(4) -0.0018(5)
C27 0.0069(2) 0.0064(3) 0.0089(2) 0.0001(2) 0.00214(16) -0.00095(19)
H27A 0.0280(6) 0.0259(9) 0.0180(5) 0.0069(6) 0.0044(5) -0.0043(6)
H27B 0.0199(6) 0.0191(8) 0.0336(7) -0.0051(6) 0.0109(5) 0.0023(5)
C28 0.0079(2) 0.0088(3) 0.0101(2) -0.0013(2) 0.00078(17) -0.0025(2)
H28A 0.0222(6) 0.0228(9) 0.0381(8) 0.0030(7) 0.0069(6) -0.0096(6)
H28B 0.0350(8) 0.0339(10) 0.0206(6) -0.0060(6) 0.0037(5) 0.0016(7)
C29 0.0052(2) 0.0113(3) 0.0095(2) -0.0005(2) 0.00165(17) -0.0006(2)
H29A 0.0181(6) 0.0377(11) 0.0298(7) 0.0011(7) -0.0015(5) 0.0025(6)
H29B 0.0250(6) 0.0309(9) 0.0207(6) -0.0020(6) 0.0126(5) -0.0016(6)
C30 0.0057(2) 0.0077(3) 0.0086(2) 0.0005(2) 0.00173(16) 0.00074(19)
H30A 0.0212(6) 0.0302(9) 0.0151(5) 0.0044(5) 0.0054(4) 0.0001(5)
H30B 0.0230(6) 0.0162(8) 0.0322(7) -0.0038(6) 0.0065(5) 0.0031(5)
P1 0.0036(2) 0.0045(4) 0.0030(2) -0.0001(2) 0.00091(18) 0.0001(2)
P2 0.0036(2) 0.0047(4) 0.0034(2) 0.0000(2) 0.00080(18) 0.0002(2)
Ru1 0.00363(17) 0.0043(3) 0.00301(17) -0.00037(17) 0.00066(13) -0.00009(16)
D1H 0.0157(3) 0.0229(6) 0.0165(3) 0.0013(3) 0.0018(3) 0.0092(3)
D2H 0.0216(4) 0.0208(5) 0.0203(4) -0.0040(4) 0.0087(3) -0.0114(4)
D11H 0.0316(7) 0.0222(8) 0.0304(7) 0.0110(6) 0.0122(6) 0.0113(6)
D12H 0.0191(5) 0.0398(9) 0.0335(7) 0.0096(6) 0.0086(5) 0.0141(6)
D21H 0.0239(5) 0.0328(8) 0.0329(7) 0.0020(6) 0.0027(5) -0.0147(6)
D22H 0.0323(8) 0.0180(7) 0.0294(7) 0.0047(5) 0.0055(6) -0.0068(6)

loop_
_atom_type_symbol
_atom_type_description
_atom_type_scat_dispersion_real
_atom_type_scat_dispersion_imag
_atom_type_scat_source
C C 0.66460 0.0000 'Neutron Scattering Lengths, Neutron Data Booklet, 1.1-1 ILL, 2003.'
H H -0.37390 0.0000 'Neutron Scattering Lengths, Neutron Data Booklet, 1.1-1 ILL, 2003.'
P P 0.513 0.0000 'Neutron Scattering Lengths, Neutron Data Booklet, 1.1-1 ILL, 2003.'
Ru Ru 0.702 0.0000 'Neutron Scattering Lengths, Neutron Data Booklet, 1.1-1 ILL, 2003.'
D D 0.6674 0.0000 'Neutron Scattering Lengths, Neutron Data Booklet, 1.1-1 ILL, 2003.'

loop_
_geom_angle_atom_site_label_1
_geom_angle_atom_site_label_2
_geom_angle_atom_site_label_3
_geom_angle
C5 C1 C2 104.97(5)
C5 C1 P1 113.70(5)
C2 C1 P1 112.37(5)
C5 C1 H1 109.23(9)
C2 C1 H1 108.89(10)
P1 C1 H1 107.57(9)
C3 C2 C1 105.96(5)
C3 C2 H2A 111.32(10)
C1 C2 H2A 112.53(10)
C3 C2 H2B 110.27(10)
C1 C2 H2B 109.52(11)
H2A C2 H2B 107.26(14)
C4 C3 C2 103.82(5)
C4 C3 H3A 109.38(12)
C2 C3 H3A 109.85(10)
C4 C3 H3B 113.70(11)
C2 C3 H3B 112.53(10)
H3A C3 H3B 107.51(15)
C3 C4 C5 102.51(5)
C3 C4 H4A 109.96(11)
C5 C4 H4A 110.00(11)
C3 C4 H4B 113.46(12)
C5 C4 H4B 113.02(12)
H4A C4 H4B 107.82(14)
C4 C5 C1 104.56(5)
C4 C5 H5A 113.67(10)
C1 C5 H5A 112.42(10)
C4 C5 H5B 108.36(10)
C1 C5 H5B 109.95(9)
H5A C5 H5B 107.79(15)
C7 C6 C10 103.44(5)
C7 C6 P1 116.62(5)
C10 C6 P1 112.14(5)
C7 C6 H6 108.07(10)
C10 C6 H6 109.49(9)
P1 C6 H6 106.91(9)
C8 C7 C6 103.15(5)
C8 C7 H7A 112.45(9)
C6 C7 H7A 113.32(11)
C8 C7 H7B 110.44(9)
C6 C7 H7B 109.10(10)
H7A C7 H7B 108.31(14)
C7 C8 C9 104.88(5)
C7 C8 H8A 109.20(9)
C9 C8 H8A 110.46(12)
C7 C8 H8B 112.65(11)
C9 C8 H8B 112.41(11)
H8A C8 H8B 107.25(15)
C8 C9 C10 106.11(5)
C8 C9 H9A 110.01(14)
C10 C9 H9A 110.30(13)
C8 C9 H9B 111.89(12)
C10 C9 H9B 111.62(12)
H9A C9 H9B 106.96(17)
C6 C10 C9 106.08(5)
C6 C10 H10A 108.98(9)
C9 C10 H10A 110.40(11)
C6 C10 H10B 111.40(11)
C9 C10 H10B 112.20(10)
H10A C10 H10B 107.78(16)
C12 C11 C15 104.02(5)
C12 C11 P1 118.82(5)
C15 C11 P1 116.16(5)
C12 C11 H11 107.34(9)
C15 C11 H11 107.07(9)
P1 C11 H11 102.68(10)
C13 C12 C11 102.49(5)
C13 C12 H12A 109.36(11)
C11 C12 H12A 110.89(10)
C13 C12 H12B 113.21(12)
C11 C12 H12B 113.01(11)
H12A C12 H12B 107.83(15)
C12 C13 C14 103.37(5)
C12 C13 H13A 113.44(12)
C14 C13 H13A 113.13(11)
C12 C13 H13B 109.35(12)
C14 C13 H13B 110.03(11)
H13A C13 H13B 107.48(16)
C13 C14 C15 105.86(5)
C13 C14 H14A 112.41(13)
C15 C14 H14A 112.13(12)
C13 C14 H14B 109.76(12)
C15 C14 H14B 110.00(14)
H14A C14 H14B 106.7(2)
C14 C15 C11 105.74(5)
C14 C15 H15A 112.45(12)
C11 C15 H15A 110.17(10)
C14 C15 H15B 110.50(12)
C11 C15 H15B 111.55(11)
H15A C15 H15B 106.52(15)
C17 C16 C20 102.72(5)
C17 C16 P2 115.32(5)
C20 C16 P2 112.60(4)
C17 C16 H16 108.92(10)
C20 C16 H16 109.27(9)
P2 C16 H16 107.83(9)
C16 C17 C18 104.93(5)
C16 C17 H17A 113.04(11)
C18 C17 H17A 112.20(10)
C16 C17 H17B 109.38(10)
C18 C17 H17B 110.36(10)
H17A C17 H17B 106.94(14)
C17 C18 C19 106.24(5)
C17 C18 H18A 111.66(11)
C19 C18 H18A 112.06(12)
C17 C18 H18B 110.26(9)
C19 C18 H18B 110.20(12)
H18A C18 H18B 106.46(16)
C20 C19 C18 105.95(5)
C20 C19 H19A 111.27(13)
C18 C19 H19A 112.02(14)
C20 C19 H19B 110.55(13)
C18 C19 H19B 110.58(13)
H19A C19 H19B 106.54(18)
C19 C20 C16 105.19(5)
C19 C20 H20A 112.17(10)
C16 C20 H20A 112.94(10)
C19 C20 H20B 110.49(11)
C16 C20 H20B 108.62(9)
H20A C20 H20B 107.40(15)
C25 C21 C22 104.59(5)
C25 C21 P2 118.40(5)
C22 C21 P2 115.76(4)
C25 C21 H21 107.07(9)
C22 C21 H21 107.30(9)
P2 C21 H21 103.01(10)
C23 C22 C21 105.97(5)
C23 C22 H22A 111.37(11)
C21 C22 H22A 111.59(11)
C23 C22 H22B 111.79(12)
C21 C22 H22B 110.49(10)
H22A C22 H22B 105.73(14)
C24 C23 C22 106.03(5)
C24 C23 H23A 109.63(11)
C22 C23 H23A 109.93(14)
C24 C23 H23B 112.30(12)
C22 C23 H23B 112.38(11)
H23A C23 H23B 106.58(19)
C25 C24 C23 103.80(5)
C25 C24 H24A 109.54(11)
C23 C24 H24A 110.22(10)
C25 C24 H24B 113.09(11)
C23 C24 H24B 112.89(10)
H24A C24 H24B 107.30(14)
C24 C25 C21 103.11(5)
C24 C25 H25A 112.95(11)
C21 C25 H25A 112.86(10)
C24 C25 H25B 109.24(11)
C21 C25 H25B 110.85(10)
H25A C25 H25B 107.79(14)
C30 C26 C27 104.98(5)
C30 C26 P2 113.93(5)
C27 C26 P2 114.33(5)
C30 C26 H26 108.96(9)
C27 C26 H26 108.56(10)
P2 C26 H26 105.94(8)
C28 C27 C26 105.77(5)
C28 C27 H27A 110.73(10)
C26 C27 H27A 109.66(11)
C28 C27 H27B 111.00(10)
C26 C27 H27B 112.02(10)
H27A C27 H27B 107.69(15)
C29 C28 C27 104.30(5)
C29 C28 H28A 113.71(12)
C27 C28 H28A 112.93(11)
C29 C28 H28B 108.91(12)
C27 C28 H28B 109.31(11)
H28A C28 H28B 107.58(16)
C28 C29 C30 102.13(5)
C28 C29 H29A 113.62(12)
C30 C29 H29A 112.86(12)
C28 C29 H29B 110.27(12)
C30 C29 H29B 110.10(10)
H29A C29 H29B 107.80(14)
C29 C30 C26 103.86(5)
C29 C30 H30A 108.73(10)
C26 C30 H30A 109.57(9)
C29 C30 H30B 113.51(10)
C26 C30 H30B 112.79(10)
H30A C30 H30B 108.25(15)
C6 P1 C11 99.28(4)
C6 P1 C1 101.65(4)
C11 P1 C1 104.28(5)
C6 P1 Ru1 117.19(4)
C11 P1 Ru1 114.19(4)
C1 P1 Ru1 117.72(4)
C6 P1 D12V 149.4(4)
C11 P1 D12V 82.0(4)
C1 P1 D12V 107.7(4)
Ru1 P1 D12V 39.6(4)
C6 P1 D2H 103.35(4)
C11 P1 D2H 84.43(4)
C1 P1 D2H 151.76(4)
Ru1 P1 D2H 37.18(3)
D12V P1 D2H 46.1(4)
C6 P1 D21V 114.8(5)
C11 P1 D21V 143.8(5)
C1 P1 D21V 81.3(4)
Ru1 P1 D21V 39.4(4)
D12V P1 D21V 62.6(6)
D2H P1 D21V 76.4(4)
C6 P1 D1H 81.50(4)
C11 P1 D1H 127.84(4)
C1 P1 D1H 126.86(5)
Ru1 P1 D1H 35.88(2)
D12V P1 D1H 74.2(4)
D2H P1 D1H 45.96(4)
D21V P1 D1H 51.5(4)
C26 P2 C21 104.14(5)
C26 P2 C16 101.51(4)
C21 P2 C16 99.17(4)
C26 P2 Ru1 118.40(4)
C21 P2 Ru1 113.94(4)
C16 P2 Ru1 117.03(4)
C26 P2 D22V 144.5(11)
C21 P2 D22V 73.6(6)
C16 P2 D22V 113.9(11)
Ru1 P2 D22V 42.3(6)
C26 P2 D1H 95.46(4)
C21 P2 D1H 95.39(4)
C16 P2 D1H 154.12(5)
Ru1 P2 D1H 37.09(3)
D22V P2 D1H 50.6(10)
C26 P2 D11V 132.0(5)
C21 P2 D11V 123.4(6)
C16 P2 D11V 79.1(5)
Ru1 P2 D11V 37.9(5)
D22V P2 D11V 57.2(10)
D1H P2 D11V 75.0(5)
C26 P2 D2H 85.30(4)
C21 P2 D2H 141.12(4)
C16 P2 D2H 116.04(5)
Ru1 P2 D2H 35.73(3)
D22V P2 D2H 77.3(7)
D1H P2 D2H 45.81(4)
D11V P2 D2H 54.1(4)
D1H Ru1 D2H 81.75(6)
D1H Ru1 D11V 168.4(8)
D2H Ru1 D11V 98.3(9)
D1H Ru1 D21V 90.1(8)
D2H Ru1 D21V 163.8(6)
D11V Ru1 D21V 92.4(13)
D1H Ru1 D11H 157.37(7)
D2H Ru1 D11H 76.42(8)
D11V Ru1 D11H 22.6(7)
D21V Ru1 D11H 112.5(8)
D1H Ru1 D22H 76.42(8)
D2H Ru1 D22H 157.57(8)
D11V Ru1 D22H 104.1(9)
D21V Ru1 D22H 16.2(7)
D11H Ru1 D22H 125.79(9)
D1H Ru1 D12V 158.4(6)
D2H Ru1 D12V 77.6(6)
D11V Ru1 D12V 27.4(4)
D21V Ru1 D12V 108.3(10)
D11H Ru1 D12V 12.1(6)
D22H Ru1 D12V 123.3(7)
D1H Ru1 D12H 173.27(7)
D2H Ru1 D12H 101.73(8)
D11V Ru1 D12H 17.6(9)
D21V Ru1 D12H 85.1(8)
D11H Ru1 D12H 27.91(6)
D22H Ru1 D12H 99.49(9)
D12V Ru1 D12H 24.1(6)
D1H Ru1 D22V 82.6(15)
D2H Ru1 D22V 160.4(10)
D11V Ru1 D22V 94.6(17)
D21V Ru1 D22V 26.9(5)
D11H Ru1 D22V 117.2(16)
D22H Ru1 D22V 17.9(11)
D12V Ru1 D22V 118.8(16)
D12H Ru1 D22V 95.0(14)
D1H Ru1 D21H 101.88(8)
D2H Ru1 D21H 173.14(7)
D11V Ru1 D21H 76.9(9)
D21V Ru1 D21H 23.0(6)
D11H Ru1 D21H 99.26(9)
D22H Ru1 D21H 27.74(7)
D12V Ru1 D21H 99.3(6)
D12H Ru1 D21H 75.28(9)
D22V Ru1 D21H 20.1(13)
D1H Ru1 P1 87.63(4)
D2H Ru1 P1 83.61(4)
D11V Ru1 P1 103.9(8)
D21V Ru1 P1 82.1(6)
D11H Ru1 P1 95.74(9)
D22H Ru1 P1 90.31(8)
D12V Ru1 P1 83.9(5)
D12H Ru1 P1 87.05(7)
D22V Ru1 P1 107.5(9)
D21H Ru1 P1 102.25(6)
D1H Ru1 P2 83.80(4)
D2H Ru1 P2 88.13(4)
D11V Ru1 P2 84.6(9)
D21V Ru1 P2 104.9(6)
D11H Ru1 P2 89.53(9)
D22H Ru1 P2 94.55(8)
D12V Ru1 P2 101.6(6)
D12H Ru1 P2 101.97(7)
D22V Ru1 P2 78.5(7)
D21H Ru1 P2 86.50(6)
P1 Ru1 P2 168.87(3)
Ru1 D1H D22H 54.26(6)
Ru1 D1H D2H 49.15(4)
D22H D1H D2H 103.26(7)
Ru1 D1H D22V 52.2(10)
D22H D1H D22V 13.8(7)
D2H D1H D22V 100.6(11)
Ru1 D1H D21V 46.6(6)
D22H D1H D21V 10.2(5)
D2H D1H D21V 94.8(6)
D22V D1H D21V 20.3(3)
Ru1 D1H P2 59.10(4)
D22H D1H P2 77.03(6)
D2H D1H P2 69.68(4)
D22V D1H P2 63.7(9)
D21V D1H P2 79.0(4)
Ru1 D1H P1 56.49(4)
D22H D1H P1 71.83(7)
D2H D1H P1 64.64(4)
D22V D1H P1 82.2(5)
D21V D1H P1 62.5(5)
P2 D1H P1 115.25(4)
Ru1 D2H D11H 54.08(6)
Ru1 D2H D1H 49.10(5)
D11H D2H D1H 102.98(7)
Ru1 D2H D12V 54.1(5)
D11H D2H D12V 10.0(4)
D1H D2H D12V 103.0(6)
Ru1 D2H D11V 41.7(6)
D11H D2H D11V 13.0(5)
D1H D2H D11V 90.2(6)
D12V D2H D11V 18.2(5)
Ru1 D2H P1 59.21(4)
D11H D2H P1 77.91(7)
D1H D2H P1 69.40(4)
D12V D2H P1 69.0(5)
D11V D2H P1 75.4(7)
Ru1 D2H P2 56.14(4)
D11H D2H P2 70.89(8)
D1H D2H P2 64.51(4)
D12V D2H P2 79.5(4)
D11V D2H P2 61.9(5)
P1 D2H P2 114.97(4)
D12V D11H D11V 100(3)
D12V D11H D12H 61(3)
D11V D11H D12H 39(2)
D12V D11H Ru1 89(3)
D11V D11H Ru1 74.9(19)
D12H D11H Ru1 77.42(13)
D12V D11H D2H 93(3)
D11V D11H D2H 123(2)
D12H D11H D2H 121.90(17)
Ru1 D11H D2H 49.50(5)
D12V D12H D11V 79(2)
D12V D12H D11H 26.1(13)
D11V D12H D11H 53(2)
D12V D12H Ru1 79.0(16)
D11V D12H Ru1 74(2)
D11H D12H Ru1 74.67(12)
D12V D12H D21H 131.4(16)
D11V D12H D21H 83(3)
D11H D12H D21H 119.4(2)
Ru1 D12H D21H 52.58(6)
D12V D12H D21V 124.0(17)
D11V D12H D21V 96(3)
D11H D12H D21V 120.8(5)
Ru1 D12H D21V 46.9(5)
D21H D12H D21V 17.0(4)
D22V D21H D21V 77(3)
D22V D21H D22H 41(3)
D21V D21H D22H 35.6(16)
D22V D21H Ru1 84(3)
D21V D21H Ru1 75.4(16)
D22H D21H Ru1 74.57(12)
D22V D21H D12H 135(3)
D21V D21H D12H 98(2)
D22H D21H D12H 119.71(19)
Ru1 D21H D12H 52.14(6)
D22V D21H D11V 127(3)
D21V D21H D11V 109(2)
D22H D21H D11V 123.4(5)
Ru1 D21H D11V 49.9(6)
D12H D21H D11V 14.2(7)
D21V D22H D22V 104(4)
D21V D22H D21H 56(2)
D22V D22H D21H 48(4)
D21V D22H Ru1 80(2)
D22V D22H Ru1 88(4)
D21H D22H Ru1 77.68(13)
D21V D22H D1H 121(2)
D22V D22H D1H 103(4)
D21H D22H D1H 122.55(16)
Ru1 D22H D1H 49.32(5)
D12H D11V D11H 88(2)
D12H D11V D12V 62(2)
D11H D11V D12V 26.4(14)
D12H D11V Ru1 88(2)
D11H D11V Ru1 82.5(18)
D12V D11V Ru1 82(2)
D12H D11V D21H 83(3)
D11H D11V D21H 135(2)
D12V D11V D21H 124(3)
Ru1 D11V D21H 53.1(7)
D12H D11V D21V 72(3)
D11H D11V D21V 122(2)
D12V D11V D21V 108(2)
Ru1 D11V D21V 44.4(8)
D21H D11V D21V 15.5(5)
D12H D11V D2H 97(2)
D11H D11V D2H 44.2(16)
D12V D11V D2H 54(2)
Ru1 D11V D2H 39.9(5)
D21H D11V D2H 93.0(8)
D21V D11V D2H 83.7(8)
D12H D11V P2 144(3)
D11H D11V P2 96(3)
D12V D11V P2 116(3)
Ru1 D11V P2 57.4(7)
D21H D11V P2 69.5(6)
D21V D11V P2 76.5(7)
D2H D11V P2 64.0(6)
D11H D12V D12H 93(3)
D11H D12V D11V 54(3)
D12H D12V D11V 39(2)
D11H D12V Ru1 79(3)
D12H D12V Ru1 76.9(16)
D11V D12V Ru1 70.8(19)
D11H D12V D2H 77(3)
D12H D12V D2H 125(2)
D11V D12V D2H 108(3)
Ru1 D12V D2H 48.2(5)
D11H D12V P1 134(4)
D12H D12V P1 88.0(16)
D11V D12V P1 113(2)
Ru1 D12V P1 56.5(5)
D2H D12V P1 64.9(5)
D22H D21V D21H 88(2)
D22H D21V D22V 41(4)
D21H D21V D22V 48(3)
D22H D21V Ru1 84(2)
D21H D21V Ru1 81.6(17)
D22V D21V Ru1 82(3)
D22H D21V D12H 126(3)
D21H D21V D12H 64.6(19)
D22V D21V D12H 100(4)
Ru1 D21V D12H 48.0(6)
D22H D21V D11V 114(3)
D21H D21V D11V 55.5(18)
D22V D21V D11V 88(4)
Ru1 D21V D11V 43.2(8)
D12H D21V D11V 12.4(6)
D22H D21V D1H 49(2)
D21H D21V D1H 104.4(15)
D22V D21V D1H 73(3)
Ru1 D21V D1H 43.3(4)
D12H D21V D1H 91.1(7)
D11V D21V D1H 85.9(9)
D22H D21V P1 111(3)
D21H D21V P1 131(2)
D22V D21V P1 137(3)
Ru1 D21V P1 58.4(6)
D12H D21V P1 67.9(6)
D11V D21V P1 75.9(7)
D1H D21V P1 66.1(5)
D21H D22V D22H 90(3)
D21H D22V D21V 55(2)
D22H D22V D21V 35.1(18)
D21H D22V Ru1 76(3)
D22H D22V Ru1 74(4)
D21V D22V Ru1 71(3)
D21H D22V D1H 119(4)
D22H D22V D1H 63(4)
D21V D22V D1H 87(3)
Ru1 D22V D1H 45.2(9)
D21H D22V P2 101(4)
D22H D22V P2 127(4)
D21V D22V P2 129(4)
Ru1 D22V P2 59.3(9)
D1H D22V P2 65.7(9)

loop_
_geom_bond_atom_site_label_1
_geom_bond_atom_site_label_2
_geom_bond_distance
C1 C5 1.5505(8)
C1 C2 1.5619(10)
C1 P1 1.8522(9)
C1 H1 1.0998(14)
C2 C3 1.5367(8)
C2 H2A 1.0939(16)
C2 H2B 1.0951(15)
C3 C4 1.5282(10)
C3 H3A 1.0968(16)
C3 H3B 1.0953(17)
C4 C5 1.5314(9)
C4 H4A 1.0965(15)
C4 H4B 1.0964(16)
C5 H5A 1.0994(18)
C5 H5B 1.0964(15)
C6 C7 1.5386(10)
C6 C10 1.5459(8)
C6 P1 1.8484(8)
C6 H6 1.1027(14)
C7 C8 1.5326(8)
C7 H7A 1.0940(15)
C7 H7B 1.1004(16)
C8 C9 1.5377(10)
C8 H8A 1.0986(15)
C8 H8B 1.096(2)
C9 C10 1.5491(9)
C9 H9A 1.0910(19)
C9 H9B 1.0963(17)
C10 H10A 1.0933(15)
C10 H10B 1.0904(19)
C11 C12 1.5387(8)
C11 C15 1.5513(8)
C11 P1 1.8503(11)
C11 H11 1.1001(14)
C12 C13 1.5305(10)
C12 H12A 1.1009(16)
C12 H12B 1.0935(16)
C13 C14 1.5367(8)
C13 H13A 1.0934(18)
C13 H13B 1.0981(17)
C14 C15 1.5488(10)
C14 H14A 1.090(2)
C14 H14B 1.094(2)
C15 H15A 1.0906(16)
C15 H15B 1.0932(17)
C16 C17 1.5362(10)
C16 C20 1.5384(8)
C16 P2 1.8563(9)
C16 H16 1.1043(14)
C17 C18 1.5418(8)
C17 H17A 1.0944(16)
C17 H17B 1.0995(16)
C18 C19 1.5475(10)
C18 H18A 1.093(2)
C18 H18B 1.0916(15)
C19 C20 1.5380(9)
C19 H19A 1.0960(19)
C19 H19B 1.0897(18)
C20 H20A 1.0926(18)
C20 H20B 1.0953(15)
C21 C25 1.5418(8)
C21 C22 1.5535(8)
C21 P2 1.8502(11)
C21 H21 1.1033(14)
C22 C23 1.5479(10)
C22 H22A 1.0914(15)
C22 H22B 1.0941(16)
C23 C24 1.5364(8)
C23 H23A 1.0971(18)
C23 H23B 1.093(2)
C24 C25 1.5308(9)
C24 H24A 1.0968(15)
C24 H24B 1.0974(17)
C25 H25A 1.0966(15)
C25 H25B 1.1006(15)
C26 C30 1.5471(8)
C26 C27 1.5624(10)
C26 P2 1.8469(8)
C26 H26 1.0993(14)
C27 C28 1.5414(8)
C27 H27A 1.0946(16)
C27 H27B 1.0932(16)
C28 C29 1.5305(10)
C28 H28A 1.0945(18)
C28 H28B 1.0964(18)
C29 C30 1.5317(9)
C29 H29A 1.0967(16)
C29 H29B 1.1015(15)
C30 H30A 1.0971(15)
C30 H30B 1.0961(18)
P1 Ru1 2.3100(8)
P1 D12V 2.755(18)
P1 D2H 2.6723(11)
P1 D21V 2.686(19)
P1 D1H 2.7682(12)
P2 Ru1 2.3103(8)
P2 D22V 2.63(3)
P2 D1H 2.6765(11)
P2 D11V 2.73(3)
P2 D2H 2.7807(13)
Ru1 D1H 1.6238(11)
Ru1 D2H 1.6248(11)
Ru1 D11V 1.69(2)
Ru1 D21V 1.72(2)
Ru1 D11H 1.7304(15)
Ru1 D22H 1.7381(15)
Ru1 D12V 1.77(2)
Ru1 D12H 1.7512(12)
Ru1 D22V 1.81(4)
Ru1 D21H 1.7615(13)
D1H D22H 2.0814(19)
D1H D2H 2.1260(17)
D1H D22V 2.27(4)
D1H D21V 2.369(19)
D2H D11H 2.0771(18)
D2H D12V 2.13(2)
D2H D11V 2.50(2)
D11H D12V 0.370(17)
D11H D11V 0.67(2)
D11H D12H 0.8399(19)
D12H D12V 0.735(19)
D12H D11V 0.53(3)
D12H D21H 2.145(2)
D12H D21V 2.35(2)
D21H D22V 0.63(4)
D21H D21V 0.696(19)
D21H D22H 0.8393(19)
D21H D11V 2.14(3)
D22H D21V 0.488(19)
D22H D22V 0.56(3)
D11V D12V 0.821(10)
D11V D21V 2.46(4)
D21V D22V 0.824(10)

loop_
_geom_torsion_atom_site_label_1
_geom_torsion_atom_site_label_2
_geom_torsion_atom_site_label_3
_geom_torsion_atom_site_label_4
_geom_torsion
C5 C1 C2 C3 2.97(6)
P1 C1 C2 C3 -121.09(5)
C1 C2 C3 C4 -27.61(6)
C2 C3 C4 C5 41.78(6)
C3 C4 C5 C1 -40.02(6)
C2 C1 C5 C4 22.75(6)
P1 C1 C5 C4 145.96(5)
C10 C6 C7 C8 39.79(5)
P1 C6 C7 C8 163.38(4)
C6 C7 C8 C9 -37.67(6)
C7 C8 C9 C10 20.79(7)
C7 C6 C10 C9 -26.95(6)
P1 C6 C10 C9 -153.43(5)
C8 C9 C10 C6 3.93(7)
C15 C11 C12 C13 -39.34(6)
P1 C11 C12 C13 -170.34(4)
C11 C12 C13 C14 42.64(6)
C12 C13 C14 C15 -29.55(6)
C13 C14 C15 C11 5.17(6)
C12 C11 C15 C14 21.02(6)
P1 C11 C15 C14 153.57(5)
C20 C16 C17 C18 -37.10(5)
P2 C16 C17 C18 -159.97(4)
C16 C17 C18 C19 23.04(6)
C17 C18 C19 C20 0.13(7)
C18 C19 C20 C16 -23.24(7)
C17 C16 C20 C19 37.32(6)
P2 C16 C20 C19 161.99(5)
C25 C21 C22 C23 -18.06(6)
P2 C21 C22 C23 -150.23(5)
C21 C22 C23 C24 -6.94(6)
C22 C23 C24 C25 29.50(6)
C23 C24 C25 C21 -40.71(6)
C22 C21 C25 C24 36.30(6)
P2 C21 C25 C24 166.94(4)
C30 C26 C27 C28 2.32(6)
P2 C26 C27 C28 127.91(5)
C26 C27 C28 C29 23.84(6)
C27 C28 C29 C30 -41.01(6)
C28 C29 C30 C26 42.48(6)
C27 C26 C30 C29 -27.59(6)
P2 C26 C30 C29 -153.42(5)
C7 C6 P1 C11 176.99(4)
C10 C6 P1 C11 -64.02(6)
C7 C6 P1 C1 70.20(6)
C10 C6 P1 C1 -170.81(5)
C7 C6 P1 Ru1 -59.58(6)
C10 C6 P1 Ru1 59.40(7)
C7 C6 P1 D12V -93.1(7)
C10 C6 P1 D12V 25.9(7)
C7 C6 P1 D2H -96.58(5)
C10 C6 P1 D2H 22.41(6)
C7 C6 P1 D21V -15.6(4)
C10 C6 P1 D21V 103.4(4)
C7 C6 P1 D1H -55.85(5)
C10 C6 P1 D1H 63.14(5)
C12 C11 P1 C6 -61.17(6)
C15 C11 P1 C6 173.50(4)
C12 C11 P1 C1 43.47(6)
C15 C11 P1 C1 -81.86(5)
C12 C11 P1 Ru1 173.31(4)
C15 C11 P1 Ru1 47.97(6)
C12 C11 P1 D12V 149.8(4)
C15 C11 P1 D12V 24.4(4)
C12 C11 P1 D2H -163.83(5)
C15 C11 P1 D2H 70.84(5)
C12 C11 P1 D21V 138.3(6)
C15 C11 P1 D21V 13.0(6)
C12 C11 P1 D1H -147.57(5)
C15 C11 P1 D1H 87.09(6)
C5 C1 P1 C6 168.12(5)
C2 C1 P1 C6 -72.81(5)
C5 C1 P1 C11 65.27(6)
C2 C1 P1 C11 -175.66(4)
C5 C1 P1 Ru1 -62.42(7)
C2 C1 P1 Ru1 56.64(6)
C5 C1 P1 D12V -20.7(4)
C2 C1 P1 D12V 98.4(4)
C5 C1 P1 D2H -39.95(13)
C2 C1 P1 D2H 79.12(12)
C5 C1 P1 D21V -78.2(5)
C2 C1 P1 D21V 40.9(5)
C5 C1 P1 D1H -103.83(6)
C2 C1 P1 D1H 15.24(7)
C30 C26 P2 C21 -60.92(6)
C27 C26 P2 C21 178.35(4)
C30 C26 P2 C16 -163.58(5)
C27 C26 P2 C16 75.69(5)
C30 C26 P2 Ru1 66.82(7)
C27 C26 P2 Ru1 -53.91(6)
C30 C26 P2 D22V 20.5(11)
C27 C26 P2 D22V -100.2(11)
C30 C26 P2 D1H 36.06(6)
C27 C26 P2 D1H -84.68(5)
C30 C26 P2 D11V 110.8(7)
C27 C26 P2 D11V -9.9(7)
C30 C26 P2 D2H 80.78(5)
C27 C26 P2 D2H -39.95(5)
C25 C21 P2 C26 -42.59(6)
C22 C21 P2 C26 82.78(5)
C25 C21 P2 C16 61.84(5)
C22 C21 P2 C16 -172.79(4)
C25 C21 P2 Ru1 -173.03(4)
C22 C21 P2 Ru1 -47.66(6)
C25 C21 P2 D22V 174.2(11)
C22 C21 P2 D22V -60.4(11)
C25 C21 P2 D1H -139.62(4)
C22 C21 P2 D1H -14.25(5)
C25 C21 P2 D11V 144.8(5)
C22 C21 P2 D11V -89.9(5)
C25 C21 P2 D2H -142.83(6)
C22 C21 P2 D2H -17.46(9)
C17 C16 P2 C26 -68.45(6)
C20 C16 P2 C26 174.11(5)
C17 C16 P2 C21 -175.04(4)
C20 C16 P2 C21 67.52(6)
C17 C16 P2 Ru1 62.01(6)
C20 C16 P2 Ru1 -55.43(7)
C17 C16 P2 D22V 109.0(7)
C20 C16 P2 D22V -8.5(7)
C17 C16 P2 D1H 61.52(13)
C20 C16 P2 D1H -55.92(14)
C17 C16 P2 D11V 62.5(5)
C20 C16 P2 D11V -54.9(5)
C17 C16 P2 D2H 21.91(6)
C20 C16 P2 D2H -95.53(6)
C6 P1 Ru1 D1H 6.31(6)
C11 P1 Ru1 D1H 121.76(6)
C1 P1 Ru1 D1H -115.45(6)
D12V P1 Ru1 D1H 160.1(6)
D2H P1 Ru1 D1H 81.96(6)
D21V P1 Ru1 D1H -90.4(8)
C6 P1 Ru1 D2H -75.65(6)
C11 P1 Ru1 D2H 39.79(6)
C1 P1 Ru1 D2H 162.59(6)
D12V P1 Ru1 D2H 78.2(6)
D21V P1 Ru1 D2H -172.4(8)
D1H P1 Ru1 D2H -81.96(6)
C6 P1 Ru1 D11V -172.7(10)
C11 P1 Ru1 D11V -57.2(10)
C1 P1 Ru1 D11V 65.5(10)
D12V P1 Ru1 D11V -18.9(11)
D2H P1 Ru1 D11V -97.0(10)
D21V P1 Ru1 D11V 90.6(12)
D1H P1 Ru1 D11V -179.0(10)
C6 P1 Ru1 D21V 96.7(8)
C11 P1 Ru1 D21V -147.8(8)
C1 P1 Ru1 D21V -25.0(8)
D12V P1 Ru1 D21V -109.4(10)
D2H P1 Ru1 D21V 172.4(8)
D1H P1 Ru1 D21V 90.4(8)
C6 P1 Ru1 D11H -151.25(7)
C11 P1 Ru1 D11H -35.81(7)
C1 P1 Ru1 D11H 86.99(7)
D12V P1 Ru1 D11H 2.6(7)
D2H P1 Ru1 D11H -75.60(7)
D21V P1 Ru1 D11H 112.0(8)
D1H P1 Ru1 D11H -157.56(8)
C6 P1 Ru1 D22H 82.71(8)
C11 P1 Ru1 D22H -161.85(8)
C1 P1 Ru1 D22H -39.06(8)
D12V P1 Ru1 D22H -123.5(6)
D2H P1 Ru1 D22H 158.36(9)
D21V P1 Ru1 D22H -14.0(7)
D1H P1 Ru1 D22H 76.40(8)
C6 P1 Ru1 D12V -153.8(6)
C11 P1 Ru1 D12V -38.4(6)
C1 P1 Ru1 D12V 84.4(6)
D2H P1 Ru1 D12V -78.2(6)
D21V P1 Ru1 D12V 109.4(10)
D1H P1 Ru1 D12V -160.1(6)
C6 P1 Ru1 D12H -177.81(7)
C11 P1 Ru1 D12H -62.36(7)
C1 P1 Ru1 D12H 60.43(8)
D12V P1 Ru1 D12H -24.0(6)
D2H P1 Ru1 D12H -102.16(8)
D21V P1 Ru1 D12H 85.4(8)
D1H P1 Ru1 D12H 175.88(8)
C6 P1 Ru1 D22V 87.8(15)
C11 P1 Ru1 D22V -156.7(15)
C1 P1 Ru1 D22V -33.9(15)
D12V P1 Ru1 D22V -118.4(17)
D2H P1 Ru1 D22V 163.5(15)
D21V P1 Ru1 D22V -8.9(19)
D1H P1 Ru1 D22V 81.5(15)
C6 P1 Ru1 D21H 107.95(8)
C11 P1 Ru1 D21H -136.60(7)
C1 P1 Ru1 D21H -13.81(8)
D12V P1 Ru1 D21H -98.2(6)
D2H P1 Ru1 D21H -176.40(8)
D21V P1 Ru1 D21H 11.2(8)
D1H P1 Ru1 D21H 101.64(8)
C6 P1 Ru1 P2 -33.3(2)
C11 P1 Ru1 P2 82.1(2)
C1 P1 Ru1 P2 -155.1(2)
D12V P1 Ru1 P2 120.5(7)
D2H P1 Ru1 P2 42.3(2)
D21V P1 Ru1 P2 -130.1(8)
D1H P1 Ru1 P2 -39.6(2)
C26 P2 Ru1 D1H -57.59(7)
C21 P2 Ru1 D1H 65.37(6)
C16 P2 Ru1 D1H -179.64(6)
D22V P2 Ru1 D1H 83.7(16)
D11V P2 Ru1 D1H 179.5(9)
D2H P2 Ru1 D1H -81.91(6)
C26 P2 Ru1 D2H 24.31(7)
C21 P2 Ru1 D2H 147.27(6)
C16 P2 Ru1 D2H -97.74(6)
D22V P2 Ru1 D2H 165.6(16)
D1H P2 Ru1 D2H 81.91(6)
D11V P2 Ru1 D2H -98.6(9)
C26 P2 Ru1 D11V 122.9(9)
C21 P2 Ru1 D11V -114.2(9)
C16 P2 Ru1 D11V 0.8(9)
D22V P2 Ru1 D11V -95.8(18)
D1H P2 Ru1 D11V -179.5(9)
D2H P2 Ru1 D11V 98.6(9)
C26 P2 Ru1 D21V -146.0(8)
C21 P2 Ru1 D21V -23.1(8)
C16 P2 Ru1 D21V 91.9(8)
D22V P2 Ru1 D21V -5(2)
D1H P2 Ru1 D21V -88.5(8)
D11V P2 Ru1 D21V 91.1(12)
D2H P2 Ru1 D21V -170.4(8)
C26 P2 Ru1 D11H 100.74(8)
C21 P2 Ru1 D11H -136.30(7)
C16 P2 Ru1 D11H -21.31(8)
D22V P2 Ru1 D11H -117.9(16)
D1H P2 Ru1 D11H 158.34(8)
D11V P2 Ru1 D11H -22.1(9)
D2H P2 Ru1 D11H 76.43(8)
C26 P2 Ru1 D22H -133.38(8)
C21 P2 Ru1 D22H -10.42(7)
C16 P2 Ru1 D22H 104.57(8)
D22V P2 Ru1 D22H 7.9(16)
D1H P2 Ru1 D22H -75.79(8)
D11V P2 Ru1 D22H 103.8(9)
D2H P2 Ru1 D22H -157.69(8)
C26 P2 Ru1 D12V 101.3(6)
C21 P2 Ru1 D12V -135.8(6)
C16 P2 Ru1 D12V -20.8(6)
D22V P2 Ru1 D12V -117.4(17)
D1H P2 Ru1 D12V 158.9(6)
D11V P2 Ru1 D12V -21.6(10)
D2H P2 Ru1 D12V 76.9(6)
C26 P2 Ru1 D12H 125.91(8)
C21 P2 Ru1 D12H -111.13(7)
C16 P2 Ru1 D12H 3.86(8)
D22V P2 Ru1 D12H -92.8(16)
D1H P2 Ru1 D12H -176.50(8)
D11V P2 Ru1 D12H 3.0(9)
D2H P2 Ru1 D12H 101.59(8)
C26 P2 Ru1 D22V -141.3(16)
C21 P2 Ru1 D22V -18.4(16)
C16 P2 Ru1 D22V 96.6(16)
D1H P2 Ru1 D22V -83.7(16)
D11V P2 Ru1 D22V 95.8(18)
D2H P2 Ru1 D22V -165.6(16)
C26 P2 Ru1 D21H -159.95(7)
C21 P2 Ru1 D21H -36.99(7)
C16 P2 Ru1 D21H 78.00(7)
D22V P2 Ru1 D21H -18.6(15)
D1H P2 Ru1 D21H -102.36(8)
D11V P2 Ru1 D21H 77.2(9)
D2H P2 Ru1 D21H 175.74(8)
C26 P2 Ru1 P1 -17.7(2)
C21 P2 Ru1 P1 105.2(2)
C16 P2 Ru1 P1 -139.8(2)
D22V P2 Ru1 P1 123.6(16)
D1H P2 Ru1 P1 39.9(2)
D11V P2 Ru1 P1 -140.6(9)
D2H P2 Ru1 P1 -42.0(2)
D2H Ru1 D1H D22H 174.78(9)
D11V Ru1 D1H D22H -94(4)
D21V Ru1 D1H D22H 8.8(6)
D11H Ru1 D1H D22H -169.8(3)
D12V Ru1 D1H D22H 157.7(17)
D12H Ru1 D1H D22H 53.1(7)
D22V Ru1 D1H D22H -17.1(8)
D21H Ru1 D1H D22H -11.13(11)
P1 Ru1 D1H D22H 90.90(8)
P2 Ru1 D1H D22H -96.22(8)
D11V Ru1 D1H D2H 91(4)
D21V Ru1 D1H D2H -166.0(6)
D11H Ru1 D1H D2H 15.4(3)
D22H Ru1 D1H D2H -174.78(9)
D12V Ru1 D1H D2H -17.1(17)
D12H Ru1 D1H D2H -121.7(7)
D22V Ru1 D1H D2H 168.1(8)
D21H Ru1 D1H D2H 174.09(8)
P1 Ru1 D1H D2H -83.88(4)
P2 Ru1 D1H D2H 89.00(4)
D2H Ru1 D1H D22V -168.1(8)
D11V Ru1 D1H D22V -77(5)
D21V Ru1 D1H D22V 25.9(7)
D11H Ru1 D1H D22V -152.8(9)
D22H Ru1 D1H D22V 17.1(8)
D12V Ru1 D1H D22V 174.8(19)
D12H Ru1 D1H D22V 70.2(11)
D21H Ru1 D1H D22V 5.9(8)
P1 Ru1 D1H D22V 108.0(8)
P2 Ru1 D1H D22V -79.1(8)
D2H Ru1 D1H D21V 166.0(6)
D11V Ru1 D1H D21V -103(4)
D11H Ru1 D1H D21V -178.6(6)
D22H Ru1 D1H D21V -8.8(6)
D12V Ru1 D1H D21V 148.9(18)
D12H Ru1 D1H D21V 44.3(9)
D22V Ru1 D1H D21V -25.9(7)
D21H Ru1 D1H D21V -19.9(6)
P1 Ru1 D1H D21V 82.1(6)
P2 Ru1 D1H D21V -105.0(6)
D2H Ru1 D1H P2 -89.00(4)
D11V Ru1 D1H P2 2(4)
D21V Ru1 D1H P2 105.0(6)
D11H Ru1 D1H P2 -73.6(3)
D22H Ru1 D1H P2 96.22(8)
D12V Ru1 D1H P2 -106.1(17)
D12H Ru1 D1H P2 149.3(7)
D22V Ru1 D1H P2 79.1(8)
D21H Ru1 D1H P2 85.09(7)
P1 Ru1 D1H P2 -172.89(4)
D2H Ru1 D1H P1 83.88(4)
D11V Ru1 D1H P1 175(4)
D21V Ru1 D1H P1 -82.1(6)
D11H Ru1 D1H P1 99.3(3)
D22H Ru1 D1H P1 -90.90(8)
D12V Ru1 D1H P1 66.8(17)
D12H Ru1 D1H P1 -37.8(7)
D22V Ru1 D1H P1 -108.0(8)
D21H Ru1 D1H P1 -102.03(7)
P2 Ru1 D1H P1 172.89(4)
C26 P2 D1H Ru1 131.75(6)
C21 P2 D1H Ru1 -123.44(5)
C16 P2 D1H Ru1 0.73(13)
D22V P2 D1H Ru1 -59.9(9)
D11V P2 D1H Ru1 -0.3(6)
D2H P2 D1H Ru1 53.75(5)
C26 P2 D1H D22H -172.35(8)
C21 P2 D1H D22H -67.54(7)
C16 P2 D1H D22H 56.62(14)
Ru1 P2 D1H D22H 55.90(7)
D22V P2 D1H D22H -4.0(10)
D11V P2 D1H D22H 55.6(6)
D2H P2 D1H D22H 109.65(8)
C26 P2 D1H D2H 78.01(5)
C21 P2 D1H D2H -177.19(5)
C16 P2 D1H D2H -53.02(12)
Ru1 P2 D1H D2H -53.75(5)
D22V P2 D1H D2H -113.6(9)
D11V P2 D1H D2H -54.0(6)
C26 P2 D1H D22V -168.4(9)
C21 P2 D1H D22V -63.6(9)
C16 P2 D1H D22V 60.6(10)
Ru1 P2 D1H D22V 59.9(9)
D11V P2 D1H D22V 59.6(11)
D2H P2 D1H D22V 113.6(9)
C26 P2 D1H D21V 177.4(6)
C21 P2 D1H D21V -77.8(6)
C16 P2 D1H D21V 46.4(6)
Ru1 P2 D1H D21V 45.7(6)
D22V P2 D1H D21V -14.2(11)
D11V P2 D1H D21V 45.4(8)
D2H P2 D1H D21V 99.4(6)
C26 P2 D1H P1 125.20(5)
C21 P2 D1H P1 -129.99(5)
C16 P2 D1H P1 -5.83(14)
Ru1 P2 D1H P1 -6.56(3)
D22V P2 D1H P1 -66.4(9)
D11V P2 D1H P1 -6.8(6)
D2H P2 D1H P1 47.19(5)
C6 P1 D1H Ru1 -174.33(6)
C11 P1 D1H Ru1 -79.14(6)
C1 P1 D1H Ru1 87.45(6)
D12V P1 D1H Ru1 -13.0(4)
D2H P1 D1H Ru1 -56.33(5)
D21V P1 D1H Ru1 54.3(6)
C6 P1 D1H D22H 127.00(6)
C11 P1 D1H D22H -137.81(6)
C1 P1 D1H D22H 28.77(7)
Ru1 P1 D1H D22H -58.67(5)
D12V P1 D1H D22H -71.7(4)
D2H P1 D1H D22H -115.01(6)
D21V P1 D1H D22H -4.4(6)
C6 P1 D1H D2H -117.99(5)
C11 P1 D1H D2H -22.81(6)
C1 P1 D1H D2H 143.78(6)
Ru1 P1 D1H D2H 56.33(5)
D12V P1 D1H D2H 43.3(4)
D21V P1 D1H D2H 110.6(6)
C6 P1 D1H D22V 136.4(11)
C11 P1 D1H D22V -128.4(11)
C1 P1 D1H D22V 38.1(11)
Ru1 P1 D1H D22V -49.3(11)
D12V P1 D1H D22V -62.3(12)
D2H P1 D1H D22V -105.6(11)
D21V P1 D1H D22V 5.0(14)
C6 P1 D1H D21V 131.4(6)
C11 P1 D1H D21V -133.4(6)
C1 P1 D1H D21V 33.1(6)
Ru1 P1 D1H D21V -54.3(6)
D12V P1 D1H D21V -67.3(7)
D2H P1 D1H D21V -110.6(6)
C6 P1 D1H P2 -167.58(5)
C11 P1 D1H P2 -72.39(6)
C1 P1 D1H P2 94.19(6)
Ru1 P1 D1H P2 6.75(4)
D12V P1 D1H P2 -6.3(4)
D2H P1 D1H P2 -49.59(5)
D21V P1 D1H P2 61.1(6)
D1H Ru1 D2H D11H 173.97(10)
D11V Ru1 D2H D11H 5.7(9)
D21V Ru1 D2H D11H -126(3)
D22H Ru1 D2H D11H -172.6(3)
D12V Ru1 D2H D11H -12.4(5)
D12H Ru1 D2H D11H -11.87(12)
D22V Ru1 D2H D11H 137(4)
D21H Ru1 D2H D11H 51.5(7)
P1 Ru1 D2H D11H -97.51(9)
P2 Ru1 D2H D11H 89.97(9)
D11V Ru1 D2H D1H -168.3(8)
D21V Ru1 D2H D1H 60(3)
D11H Ru1 D2H D1H -173.97(10)
D22H Ru1 D2H D1H 13.4(2)
D12V Ru1 D2H D1H 173.7(6)
D12H Ru1 D2H D1H 174.16(8)
D22V Ru1 D2H D1H -37(4)
D21H Ru1 D2H D1H -122.4(7)
P1 Ru1 D2H D1H 88.52(4)
P2 Ru1 D2H D1H -84.01(4)
D1H Ru1 D2H D12V -173.7(6)
D11V Ru1 D2H D12V 18.0(11)
D21V Ru1 D2H D12V -113(3)
D11H Ru1 D2H D12V 12.4(5)
D22H Ru1 D2H D12V -160.3(6)
D12H Ru1 D2H D12V 0.5(6)
D22V Ru1 D2H D12V 149(4)
D21H Ru1 D2H D12V 63.9(9)
P1 Ru1 D2H D12V -85.1(6)
P2 Ru1 D2H D12V 102.3(6)
D1H Ru1 D2H D11V 168.3(8)
D21V Ru1 D2H D11V -131(3)
D11H Ru1 D2H D11V -5.7(9)
D22H Ru1 D2H D11V -178.3(9)
D12V Ru1 D2H D11V -18.0(11)
D12H Ru1 D2H D11V -17.5(8)
D22V Ru1 D2H D11V 131(4)
D21H Ru1 D2H D11V 45.9(11)
P1 Ru1 D2H D11V -103.2(8)
P2 Ru1 D2H D11V 84.3(8)
D1H Ru1 D2H P1 -88.52(4)
D11V Ru1 D2H P1 103.2(8)
D21V Ru1 D2H P1 -28(3)
D11H Ru1 D2H P1 97.51(9)
D22H Ru1 D2H P1 -75.1(2)
D12V Ru1 D2H P1 85.1(6)
D12H Ru1 D2H P1 85.63(7)
D22V Ru1 D2H P1 -126(4)
D21H Ru1 D2H P1 149.0(7)
P2 Ru1 D2H P1 -172.53(4)
D1H Ru1 D2H P2 84.01(4)
D11V Ru1 D2H P2 -84.3(8)
D21V Ru1 D2H P2 144(3)
D11H Ru1 D2H P2 -89.97(9)
D22H Ru1 D2H P2 97.4(2)
D12V Ru1 D2H P2 -102.3(6)
D12H Ru1 D2H P2 -101.84(7)
D22V Ru1 D2H P2 47(4)
D21H Ru1 D2H P2 -38.4(7)
P1 Ru1 D2H P2 172.53(4)
D22H D1H D2H Ru1 -4.35(7)
D22V D1H D2H Ru1 9.5(6)
D21V D1H D2H Ru1 -10.2(4)
P2 D1H D2H Ru1 66.19(4)
P1 D1H D2H Ru1 -66.56(4)
Ru1 D1H D2H D11H -5.01(8)
D22H D1H D2H D11H -9.36(11)
D22V D1H D2H D11H 4.5(6)
D21V D1H D2H D11H -15.2(4)
P2 D1H D2H D11H 61.18(8)
P1 D1H D2H D11H -71.57(8)
Ru1 D1H D2H D12V 5.3(5)
D22H D1H D2H D12V 0.9(5)
D22V D1H D2H D12V 14.8(7)
D21V D1H D2H D12V -4.9(6)
P2 D1H D2H D12V 71.5(5)
P1 D1H D2H D12V -61.3(5)
Ru1 D1H D2H D11V -7.8(6)
D22H D1H D2H D11V -12.1(6)
D22V D1H D2H D11V 1.7(8)
D21V D1H D2H D11V -17.9(7)
P2 D1H D2H D11V 58.4(6)
P1 D1H D2H D11V -74.3(6)
Ru1 D1H D2H P1 66.56(4)
D22H D1H D2H P1 62.21(7)
D22V D1H D2H P1 76.1(6)
D21V D1H D2H P1 56.4(4)
P2 D1H D2H P1 132.75(4)
Ru1 D1H D2H P2 -66.19(4)
D22H D1H D2H P2 -70.54(7)
D22V D1H D2H P2 -56.7(6)
D21V D1H D2H P2 -76.4(4)
P1 D1H D2H P2 -132.75(4)
C6 P1 D2H Ru1 117.67(6)
C11 P1 D2H Ru1 -144.09(5)
C1 P1 D2H Ru1 -34.06(12)
D12V P1 D2H Ru1 -59.9(5)
D21V P1 D2H Ru1 5.0(5)
D1H P1 D2H Ru1 53.83(5)
C6 P1 D2H D11H 172.86(7)
C11 P1 D2H D11H -88.89(7)
C1 P1 D2H D11H 21.14(14)
Ru1 P1 D2H D11H 55.19(7)
D12V P1 D2H D11H -4.7(5)
D21V P1 D2H D11H 60.2(5)
D1H P1 D2H D11H 109.02(7)
C6 P1 D2H D1H 63.84(5)
C11 P1 D2H D1H 162.09(4)
C1 P1 D2H D1H -87.88(12)
Ru1 P1 D2H D1H -53.83(5)
D12V P1 D2H D1H -113.7(5)
D21V P1 D2H D1H -48.9(5)
C6 P1 D2H D12V 177.6(5)
C11 P1 D2H D12V -84.2(5)
C1 P1 D2H D12V 25.9(5)
Ru1 P1 D2H D12V 59.9(5)
D21V P1 D2H D12V 64.9(7)
D1H P1 D2H D12V 113.7(5)
C6 P1 D2H D11V 159.7(5)
C11 P1 D2H D11V -102.0(5)
C1 P1 D2H D11V 8.0(5)
Ru1 P1 D2H D11V 42.0(5)
D12V P1 D2H D11V -17.9(5)
D21V P1 D2H D11V 47.0(7)
D1H P1 D2H D11V 95.9(5)
C6 P1 D2H P2 110.83(5)
C11 P1 D2H P2 -150.93(5)
C1 P1 D2H P2 -40.90(14)
Ru1 P1 D2H P2 -6.84(3)
D12V P1 D2H P2 -66.8(5)
D21V P1 D2H P2 -1.9(5)
D1H P1 D2H P2 46.99(4)
C26 P2 D2H Ru1 -158.69(6)
C21 P2 D2H Ru1 -51.92(8)
C16 P2 D2H Ru1 100.78(6)
D22V P2 D2H Ru1 -9.9(10)
D1H P2 D2H Ru1 -56.39(5)
D11V P2 D2H Ru1 48.7(7)
C26 P2 D2H D11H 142.32(6)
C21 P2 D2H D11H -110.91(8)
C16 P2 D2H D11H 41.80(6)
Ru1 P2 D2H D11H -58.98(6)
D22V P2 D2H D11H -68.8(10)
D1H P2 D2H D11H -115.37(6)
D11V P2 D2H D11H -10.3(8)
C26 P2 D2H D1H -102.31(5)
C21 P2 D2H D1H 4.47(7)
C16 P2 D2H D1H 157.17(5)
Ru1 P2 D2H D1H 56.39(5)
D22V P2 D2H D1H 46.5(10)
D11V P2 D2H D1H 105.0(7)
C26 P2 D2H D12V 147.7(6)
C21 P2 D2H D12V -105.6(6)
C16 P2 D2H D12V 47.1(6)
Ru1 P2 D2H D12V -53.6(6)
D22V P2 D2H D12V -63.5(12)
D1H P2 D2H D12V -110.0(6)
D11V P2 D2H D12V -5.0(10)
C26 P2 D2H D11V 152.6(7)
C21 P2 D2H D11V -100.6(7)
C16 P2 D2H D11V 52.1(7)
Ru1 P2 D2H D11V -48.7(7)
D22V P2 D2H D11V -58.5(13)
D1H P2 D2H D11V -105.0(7)
C26 P2 D2H P1 -151.61(5)
C21 P2 D2H P1 -44.84(9)
C16 P2 D2H P1 107.86(5)
Ru1 P2 D2H P1 7.08(3)
D22V P2 D2H P1 -2.8(10)
D1H P2 D2H P1 -49.31(5)
D11V P2 D2H P1 55.7(7)
D1H Ru1 D11H D12V -110(3)
D2H Ru1 D11H D12V -94(3)
D11V Ru1 D11H D12V 101(3)
D21V Ru1 D11H D12V 72(3)
D22H Ru1 D11H D12V 82(3)
D12H Ru1 D11H D12V 60(3)
D22V Ru1 D11H D12V 101(3)
D21H Ru1 D11H D12V 91(3)
P1 Ru1 D11H D12V -12(3)
P2 Ru1 D11H D12V 178(3)
D1H Ru1 D11H D11V 150(2)
D2H Ru1 D11H D11V 165(3)
D21V Ru1 D11H D11V -29(3)
D22H Ru1 D11H D11V -18(3)
D12V Ru1 D11H D11V -101(3)
D12H Ru1 D11H D11V -40(2)
D22V Ru1 D11H D11V 0(3)
D21H Ru1 D11H D11V -9(3)
P1 Ru1 D11H D11V -113(3)
P2 Ru1 D11H D11V 77(3)
D1H Ru1 D11H D12H -170.18(18)
D2H Ru1 D11H D12H -154.5(3)
D11V Ru1 D11H D12H 40(2)
D21V Ru1 D11H D12H 11.3(7)
D22H Ru1 D11H D12H 22.0(3)
D12V Ru1 D11H D12H -60(3)
D22V Ru1 D11H D12H 40.5(8)
D21H Ru1 D11H D12H 30.9(3)
P1 Ru1 D11H D12H -72.5(3)
P2 Ru1 D11H D12H 117.3(3)
D1H Ru1 D11H D2H -15.7(3)
D11V Ru1 D11H D2H -165(3)
D21V Ru1 D11H D2H 165.8(6)
D22H Ru1 D11H D2H 176.54(12)
D12V Ru1 D11H D2H 94(3)
D12H Ru1 D11H D2H 154.5(3)
D22V Ru1 D11H D2H -165.0(8)
D21H Ru1 D11H D2H -174.56(8)
P1 Ru1 D11H D2H 81.99(5)
P2 Ru1 D11H D2H -88.19(5)
Ru1 D2H D11H D12V 87(3)
D1H D2H D11H D12V 91(3)
D11V D2H D11H D12V 104(4)
P1 D2H D11H D12V 26(3)
P2 D2H D11H D12V 148(3)
Ru1 D2H D11H D11V -17(3)
D1H D2H D11H D11V -12(3)
D12V D2H D11H D11V -104(4)
P1 D2H D11H D11V -78(3)
P2 D2H D11H D11V 45(3)
Ru1 D2H D11H D12H 29.7(3)
D1H D2H D11H D12H 34.3(4)
D12V D2H D11H D12H -57(3)
D11V D2H D11H D12H 47(3)
P1 D2H D11H D12H -30.9(3)
P2 D2H D11H D12H 91.1(3)
D1H D2H D11H Ru1 4.67(7)
D12V D2H D11H Ru1 -87(3)
D11V D2H D11H Ru1 17(3)
P1 D2H D11H Ru1 -60.58(5)
P2 D2H D11H Ru1 61.49(6)
D11V D11H D12H D12V 178(5)
Ru1 D11H D12H D12V 96(4)
D2H D11H D12H D12V 74(4)
D12V D11H D12H D11V -178(5)
Ru1 D11H D12H D11V -81(3)
D2H D11H D12H D11V -104(3)
D12V D11H D12H Ru1 -96(4)
D11V D11H D12H Ru1 81(3)
D2H D11H D12H Ru1 -22.7(2)
D12V D11H D12H D21H -125(4)
D11V D11H D12H D21H 53(3)
Ru1 D11H D12H D21H -28.6(2)
D2H D11H D12H D21H -51.2(4)
D12V D11H D12H D21V -105(4)
D11V D11H D12H D21V 73(3)
Ru1 D11H D12H D21V -8.9(5)
D2H D11H D12H D21V -31.6(7)
D1H Ru1 D12H D12V 119.5(14)
D2H Ru1 D12H D12V -1.2(14)
D11V Ru1 D12H D12V -82(2)
D21V Ru1 D12H D12V 164.0(15)
D11H Ru1 D12H D12V -26.5(13)
D22H Ru1 D12H D12V 171.5(14)
D22V Ru1 D12H D12V -171.0(17)
D21H Ru1 D12H D12V -174.8(14)
P1 Ru1 D12H D12V 81.7(14)
P2 Ru1 D12H D12V -91.8(14)
D1H Ru1 D12H D11V -159(2)
D2H Ru1 D12H D11V 81(3)
D21V Ru1 D12H D11V -114(3)
D11H Ru1 D12H D11V 55(2)
D22H Ru1 D12H D11V -107(3)
D12V Ru1 D12H D11V 82(2)
D22V Ru1 D12H D11V -89(3)
D21H Ru1 D12H D11V -93(3)
P1 Ru1 D12H D11V 163(3)
P2 Ru1 D12H D11V -10(3)
D1H Ru1 D12H D11H 145.9(6)
D2H Ru1 D12H D11H 25.3(3)
D11V Ru1 D12H D11H -55(2)
D21V Ru1 D12H D11H -169.5(6)
D22H Ru1 D12H D11H -162.0(3)
D12V Ru1 D12H D11H 26.5(13)
D22V Ru1 D12H D11H -144.6(10)
D21H Ru1 D12H D11H -148.4(3)
P1 Ru1 D12H D11H 108.1(3)
P2 Ru1 D12H D11H -65.3(3)
D1H Ru1 D12H D21H -65.7(7)
D2H Ru1 D12H D21H 173.66(7)
D11V Ru1 D12H D21H 93(3)
D21V Ru1 D12H D21H -21.2(6)
D11H Ru1 D12H D21H 148.4(3)
D22H Ru1 D12H D21H -13.67(11)
D12V Ru1 D12H D21H 174.8(14)
D22V Ru1 D12H D21H 3.8(9)
P1 Ru1 D12H D21H -103.49(6)
P2 Ru1 D12H D21H 83.09(7)
D1H Ru1 D12H D21V -44.5(9)
D2H Ru1 D12H D21V -165.2(6)
D11V Ru1 D12H D21V 114(3)
D11H Ru1 D12H D21V 169.5(6)
D22H Ru1 D12H D21V 7.5(6)
D12V Ru1 D12H D21V -164.0(15)
D22V Ru1 D12H D21V 25.0(8)
D21H Ru1 D12H D21V 21.2(6)
P1 Ru1 D12H D21V -82.3(6)
P2 Ru1 D12H D21V 104.2(6)
D1H Ru1 D21H D22V -17(3)
D2H Ru1 D21H D22V 104(3)
D11V Ru1 D21H D22V 151(3)
D21V Ru1 D21H D22V -78(3)
D11H Ru1 D21H D22V 154(3)
D22H Ru1 D21H D22V -41(3)
D12V Ru1 D21H D22V 167(3)
D12H Ru1 D21H D22V 169(3)
P1 Ru1 D21H D22V -108(3)
P2 Ru1 D21H D22V 66(3)
D1H Ru1 D21H D21V 60.6(19)
D2H Ru1 D21H D21V -178.0(19)
D11V Ru1 D21H D21V -131(2)
D11H Ru1 D21H D21V -127.5(19)
D22H Ru1 D21H D21V 36.9(17)
D12V Ru1 D21H D21V -115(2)
D12H Ru1 D21H D21V -113.1(19)
D22V Ru1 D21H D21V 78(3)
P1 Ru1 D21H D21V -29.5(19)
P2 Ru1 D21H D21V 143.6(19)
D1H Ru1 D21H D22H 23.8(3)
D2H Ru1 D21H D22H 145.2(6)
D11V Ru1 D21H D22H -168.0(9)
D21V Ru1 D21H D22H -36.9(17)
D11H Ru1 D21H D22H -164.4(3)
D12V Ru1 D21H D22H -152.1(6)
D12H Ru1 D21H D22H -150.0(3)
D22V Ru1 D21H D22H 41(3)
P1 Ru1 D21H D22H -66.4(3)
P2 Ru1 D21H D22H 106.7(3)
D1H Ru1 D21H D12H 173.74(8)
D2H Ru1 D21H D12H -64.9(7)
D11V Ru1 D21H D12H -18.1(9)
D21V Ru1 D21H D12H 113.1(19)
D11H Ru1 D21H D12H -14.40(12)
D22H Ru1 D21H D12H 150.0(3)
D12V Ru1 D21H D12H -2.1(6)
D22V Ru1 D21H D12H -169(3)
P1 Ru1 D21H D12H 83.60(7)
P2 Ru1 D21H D12H -103.35(7)
D1H Ru1 D21H D11V -168.2(9)
D2H Ru1 D21H D11V -46.8(12)
D21V Ru1 D21H D11V 131(2)
D11H Ru1 D21H D11V 3.7(9)
D22H Ru1 D21H D11V 168.0(9)
D12V Ru1 D21H D11V 15.9(12)
D12H Ru1 D21H D11V 18.1(9)
D22V Ru1 D21H D11V -151(3)
P1 Ru1 D21H D11V 101.7(9)
P2 Ru1 D21H D11V -85.3(9)
D12V D12H D21H D22V -9(5)
D11V D12H D21H D22V 60(5)
D11H D12H D21H D22V 20(5)
Ru1 D12H D21H D22V -16(5)
D21V D12H D21H D22V -80(4)
D12V D12H D21H D21V 71(2)
D11V D12H D21H D21V 140(3)
D11H D12H D21H D21V 99.6(15)
Ru1 D12H D21H D21V 64.1(15)
D12V D12H D21H D22H 40.5(19)
D11V D12H D21H D22H 109(2)
D11H D12H D21H D22H 69.3(4)
Ru1 D12H D21H D22H 33.7(3)
D21V D12H D21H D22H -30.3(14)
D12V D12H D21H Ru1 6.7(19)
D11V D12H D21H Ru1 75(2)
D11H D12H D21H Ru1 35.5(3)
D21V D12H D21H Ru1 -64.1(15)
D12V D12H D21H D11V -69(2)
D11H D12H D21H D11V -40(2)
Ru1 D12H D21H D11V -75(2)
D21V D12H D21H D11V -140(3)
D22V D21H D22H D21V -175(6)
Ru1 D21H D22H D21V 86(3)
D12H D21H D22H D21V 59(3)
D11V D21H D22H D21V 75(3)
D21V D21H D22H D22V 175(6)
Ru1 D21H D22H D22V -99(5)
D12H D21H D22H D22V -126(5)
D11V D21H D22H D22V -110(5)
D22V D21H D22H Ru1 99(5)
D21V D21H D22H Ru1 -86(3)
D12H D21H D22H Ru1 -27.1(2)
D11V D21H D22H Ru1 -11.0(9)
D22V D21H D22H D1H 77(5)
D21V D21H D22H D1H -108(3)
Ru1 D21H D22H D1H -21.4(2)
D12H D21H D22H D1H -48.5(4)
D11V D21H D22H D1H -32.4(10)
D1H Ru1 D22H D21V 147(2)
D2H Ru1 D22H D21V 133(2)
D11V Ru1 D22H D21V -45(2)
D11H Ru1 D22H D21V -38(2)
D12V Ru1 D22H D21V -24(2)
D12H Ru1 D22H D21V -28(2)
D22V Ru1 D22H D21V -105(4)
D21H Ru1 D22H D21V -57(2)
P1 Ru1 D22H D21V 59(2)
P2 Ru1 D22H D21V -131(2)
D1H Ru1 D22H D22V -109(4)
D2H Ru1 D22H D22V -122(4)
D11V Ru1 D22H D22V 59(4)
D21V Ru1 D22H D22V 105(4)
D11H Ru1 D22H D22V 67(4)
D12V Ru1 D22H D22V 81(4)
D12H Ru1 D22H D22V 77(4)
D21H Ru1 D22H D22V 47(4)
P1 Ru1 D22H D22V 164(4)
P2 Ru1 D22H D22V -26(4)
D1H Ru1 D22H D21H -156.1(3)
D2H Ru1 D22H D21H -169.70(18)
D11V Ru1 D22H D21H 12.0(9)
D21V Ru1 D22H D21H 57(2)
D11H Ru1 D22H D21H 19.1(3)
D12V Ru1 D22H D21H 33.5(7)
D12H Ru1 D22H D21H 29.4(3)
D22V Ru1 D22H D21H -47(4)
P1 Ru1 D22H D21H 116.5(3)
P2 Ru1 D22H D21H -73.6(3)
D2H Ru1 D22H D1H -13.6(2)
D11V Ru1 D22H D1H 168.1(9)
D21V Ru1 D22H D1H -147(2)
D11H Ru1 D22H D1H 175.20(12)
D12V Ru1 D22H D1H -170.4(6)
D12H Ru1 D22H D1H -174.55(8)
D22V Ru1 D22H D1H 109(4)
D21H Ru1 D22H D1H 156.1(3)
P1 Ru1 D22H D1H -87.49(5)
P2 Ru1 D22H D1H 82.49(5)
Ru1 D1H D22H D21V -39(3)
D2H D1H D22H D21V -35(3)
D22V D1H D22H D21V -115(5)
P2 D1H D22H D21V -100(3)
P1 D1H D22H D21V 22(3)
Ru1 D1H D22H D22V 76(4)
D2H D1H D22H D22V 80(4)
D21V D1H D22H D22V 115(5)
P2 D1H D22H D22V 15(4)
P1 D1H D22H D22V 138(4)
Ru1 D1H D22H D21H 28.1(3)
D2H D1H D22H D21H 32.1(4)
D22V D1H D22H D21H -48(4)
D21V D1H D22H D21H 67(3)
P2 D1H D22H D21H -33.0(3)
P1 D1H D22H D21H 89.4(3)
D2H D1H D22H Ru1 4.05(7)
D22V D1H D22H Ru1 -76(4)
D21V D1H D22H Ru1 39(3)
P2 D1H D22H Ru1 -61.09(5)
P1 D1H D22H Ru1 61.34(5)
D12V D12H D11V D11H -1(2)
Ru1 D12H D11V D11H -82.5(18)
D21H D12H D11V D11H -136(2)
D21V D12H D11V D11H -124.6(18)
D11H D12H D11V D12V 1(2)
Ru1 D12H D11V D12V -81.6(19)
D21H D12H D11V D12V -134.6(17)
D21V D12H D11V D12V -123.6(17)
D12V D12H D11V Ru1 81.6(19)
D11H D12H D11V Ru1 82.5(18)
D21H D12H D11V Ru1 -53.1(6)
D21V D12H D11V Ru1 -42.0(10)
D12V D12H D11V D21H 134.6(17)
D11H D12H D11V D21H 136(2)
Ru1 D12H D11V D21H 53.1(6)
D21V D12H D11V D21H 11.0(7)
D12V D12H D11V D21V 123.6(17)
D11H D12H D11V D21V 124.6(18)
Ru1 D12H D11V D21V 42.0(10)
D21H D12H D11V D21V -11.0(7)
D12V D12H D11V D2H 42.4(18)
D11H D12H D11V D2H 43.4(13)
Ru1 D12H D11V D2H -39.1(5)
D21H D12H D11V D2H -92.2(9)
D21V D12H D11V D2H -81.1(11)
D12V D12H D11V P2 96(5)
D11H D12H D11V P2 97(5)
Ru1 D12H D11V P2 14(4)
D21H D12H D11V P2 -39(4)
D21V D12H D11V P2 -28(4)
D12V D11H D11V D12H 2(5)
Ru1 D11H D11V D12H 89(2)
D2H D11H D11V D12H 102(3)
D12H D11H D11V D12V -2(5)
Ru1 D11H D11V D12V 87(3)
D2H D11H D11V D12V 100(4)
D12V D11H D11V Ru1 -87(3)
D12H D11H D11V Ru1 -89(2)
D2H D11H D11V Ru1 13(2)
D12V D11H D11V D21H -76(5)
D12H D11H D11V D21H -78(4)
Ru1 D11H D11V D21H 11(3)
D2H D11H D11V D21H 24(5)
D12V D11H D11V D21V -65(4)
D12H D11H D11V D21V -67(3)
Ru1 D11H D11V D21V 21.6(17)
D2H D11H D11V D21V 35(4)
D12V D11H D11V D2H -100(4)
D12H D11H D11V D2H -102(3)
Ru1 D11H D11V D2H -13(2)
D12V D11H D11V P2 -143(3)
D12H D11H D11V P2 -145(3)
Ru1 D11H D11V P2 -56.0(6)
D2H D11H D11V P2 -43(2)
D1H Ru1 D11V D12H 168(2)
D2H Ru1 D11V D12H -103(3)
D21V Ru1 D11V D12H 65(3)
D11H Ru1 D11V D12H -88(2)
D22H Ru1 D11V D12H 77(2)
D12V Ru1 D11V D12H -61(2)
D22V Ru1 D11V D12H 92(3)
D21H Ru1 D11V D12H 82(3)
P1 Ru1 D11V D12H -17(3)
P2 Ru1 D11V D12H 170(3)
D1H Ru1 D11V D11H -104(3)
D2H Ru1 D11V D11H -14(3)
D21V Ru1 D11V D11H 153(2)
D22H Ru1 D11V D11H 165(2)
D12V Ru1 D11V D11H 26.6(15)
D12H Ru1 D11V D11H 88(2)
D22V Ru1 D11V D11H -180(2)
D21H Ru1 D11V D11H 171(3)
P1 Ru1 D11V D11H 71(3)
P2 Ru1 D11V D11H -102(2)
D1H Ru1 D11V D12V -131(3)
D2H Ru1 D11V D12V -41(3)
D21V Ru1 D11V D12V 127(3)
D11H Ru1 D11V D12V -26.6(15)
D22H Ru1 D11V D12V 138(3)
D12H Ru1 D11V D12V 61(2)
D22V Ru1 D11V D12V 154(3)
D21H Ru1 D11V D12V 144(3)
P1 Ru1 D11V D12V 44(3)
P2 Ru1 D11V D12V -128(3)
D1H Ru1 D11V D21H 85(4)
D2H Ru1 D11V D21H 174.95(11)
D21V Ru1 D11V D21H -17.1(6)
D11H Ru1 D11V D21H -171(3)
D22H Ru1 D11V D21H -5.7(4)
D12V Ru1 D11V D21H -144(3)
D12H Ru1 D11V D21H -82(3)
D22V Ru1 D11V D21H 9.7(7)
P1 Ru1 D11V D21H -99.61(18)
P2 Ru1 D11V D21H 87.64(18)
D1H Ru1 D11V D21V 103(4)
D2H Ru1 D11V D21V -167.9(6)
D11H Ru1 D11V D21V -153(2)
D22H Ru1 D11V D21V 11.4(6)
D12V Ru1 D11V D21V -127(3)
D12H Ru1 D11V D21V -65(3)
D22V Ru1 D11V D21V 26.8(5)
D21H Ru1 D11V D21V 17.1(6)
P1 Ru1 D11V D21V -82.5(6)
P2 Ru1 D11V D21V 104.8(6)
D1H Ru1 D11V D2H -90(4)
D21V Ru1 D11V D2H 167.9(6)
D11H Ru1 D11V D2H 14(3)
D22H Ru1 D11V D2H 179.3(3)
D12V Ru1 D11V D2H 41(3)
D12H Ru1 D11V D2H 103(3)
D22V Ru1 D11V D2H -165.3(7)
D21H Ru1 D11V D2H -174.95(11)
P1 Ru1 D11V D2H 85.44(18)
P2 Ru1 D11V D2H -87.31(11)
D1H Ru1 D11V P2 -2(4)
D2H Ru1 D11V P2 87.31(11)
D21V Ru1 D11V P2 -104.8(6)
D11H Ru1 D11V P2 102(2)
D22H Ru1 D11V P2 -93.4(3)
D12V Ru1 D11V P2 128(3)
D12H Ru1 D11V P2 -170(3)
D22V Ru1 D11V P2 -78.0(7)
D21H Ru1 D11V P2 -87.64(18)
P1 Ru1 D11V P2 172.75(16)
D22V D21H D11V D12H -130(5)
D21V D21H D11V D12H -43(3)
D22H D21H D11V D12H -79(3)
Ru1 D21H D11V D12H -93(2)
D22V D21H D11V D11H -50(6)
D21V D21H D11V D11H 37(5)
D22H D21H D11V D11H 1(5)
Ru1 D21H D11V D11H -13(4)
D12H D21H D11V D11H 80(3)
D22V D21H D11V D12V -82(6)
D21V D21H D11V D12V 6(4)
D22H D21H D11V D12V -31(4)
Ru1 D21H D11V D12V -44(3)
D12H D21H D11V D12V 49(3)
D22V D21H D11V Ru1 -37(4)
D21V D21H D11V Ru1 50.4(18)
D22H D21H D11V Ru1 13.9(11)
D12H D21H D11V Ru1 93(2)
D22V D21H D11V D21V -88(4)
D22H D21H D11V D21V -36.5(15)
Ru1 D21H D11V D21V -50.4(18)
D12H D21H D11V D21V 43(3)
D22V D21H D11V D2H -34(4)
D21V D21H D11V D2H 53.6(18)
D22H D21H D11V D2H 17.1(11)
Ru1 D21H D11V D2H 3.24(6)
D12H D21H D11V D2H 96(2)
D22V D21H D11V P2 27(4)
D21V D21H D11V P2 114.4(16)
D22H D21H D11V P2 77.9(6)
Ru1 D21H D11V P2 64.1(6)
D12H D21H D11V P2 157(2)
Ru1 D2H D11V D12H 79(3)
D11H D2H D11V D12H -80(3)
D1H D2H D11V D12H 88(3)
D12V D2H D11V D12H -47(3)
P1 D2H D11V D12H 19(3)
P2 D2H D11V D12H 149(3)
Ru1 D2H D11V D11H 159(3)
D1H D2H D11V D11H 168(3)
D12V D2H D11V D11H 32.8(19)
P1 D2H D11V D11H 99(3)
P2 D2H D11V D11H -131(3)
Ru1 D2H D11V D12V 126(3)
D11H D2H D11V D12V -32.8(19)
D1H D2H D11V D12V 135(3)
P1 D2H D11V D12V 67(3)
P2 D2H D11V D12V -164(3)
D11H D2H D11V Ru1 -159(3)
D1H D2H D11V Ru1 8.8(6)
D12V D2H D11V Ru1 -126(3)
P1 D2H D11V Ru1 -59.8(6)
P2 D2H D11V Ru1 69.5(5)
Ru1 D2H D11V D21H -4.04(11)
D11H D2H D11V D21H -163(4)
D1H D2H D11V D21H 4.8(7)
D12V D2H D11V D21H -130(3)
P1 D2H D11V D21H -63.8(7)
P2 D2H D11V D21H 65.4(5)
Ru1 D2H D11V D21V 8.5(4)
D11H D2H D11V D21V -151(3)
D1H D2H D11V D21V 17.3(6)
D12V D2H D11V D21V -118(3)
P1 D2H D11V D21V -51.3(6)
P2 D2H D11V D21V 78.0(6)
Ru1 D2H D11V P2 -69.5(5)
D11H D2H D11V P2 131(3)
D1H D2H D11V P2 -60.7(4)
D12V D2H D11V P2 164(3)
P1 D2H D11V P2 -129.3(4)
C26 P2 D11V D12H -101(5)
C21 P2 D11V D12H 70(5)
C16 P2 D11V D12H 164(5)
Ru1 P2 D11V D12H -17(4)
D22V P2 D11V D12H 36(5)
D1H P2 D11V D12H -17(5)
D2H P2 D11V D12H -63(5)
C26 P2 D11V D11H -6(3)
C21 P2 D11V D11H 164.1(19)
C16 P2 D11V D11H -102(2)
Ru1 P2 D11V D11H 77.3(18)
D22V P2 D11V D11H 130(3)
D1H P2 D11V D11H 78(2)
D2H P2 D11V D11H 31.8(18)
C26 P2 D11V D12V -24(3)
C21 P2 D11V D12V 147(3)
C16 P2 D11V D12V -119(3)
Ru1 P2 D11V D12V 60(3)
D22V P2 D11V D12V 113(3)
D1H P2 D11V D12V 60(3)
D2H P2 D11V D12V 14(3)
C26 P2 D11V Ru1 -83.5(10)
C21 P2 D11V Ru1 86.9(6)
C16 P2 D11V Ru1 -179.3(8)
D22V P2 D11V Ru1 52.7(13)
D1H P2 D11V Ru1 0.3(5)
D2H P2 D11V Ru1 -45.5(4)
C26 P2 D11V D21H -142.1(3)
C21 P2 D11V D21H 28.3(6)
C16 P2 D11V D21H 122.1(4)
Ru1 P2 D11V D21H -58.6(7)
D22V P2 D11V D21H -5.9(11)
D1H P2 D11V D21H -58.3(3)
D2H P2 D11V D21H -104.1(6)
C26 P2 D11V D21V -127.6(7)
C21 P2 D11V D21V 42.8(7)
C16 P2 D11V D21V 136.7(6)
Ru1 P2 D11V D21V -44.1(7)
D22V P2 D11V D21V 8.7(12)
D1H P2 D11V D21V -43.8(5)
D2H P2 D11V D21V -89.6(7)
C26 P2 D11V D2H -38.0(8)
C21 P2 D11V D2H 132.4(3)
C16 P2 D11V D2H -133.8(5)
Ru1 P2 D11V D2H 45.5(4)
D22V P2 D11V D2H 98.2(12)
D1H P2 D11V D2H 45.8(3)
D11V D11H D12V D12H -1(3)
Ru1 D11H D12V D12H -75.9(18)
D2H D11H D12V D12H -125.3(17)
D12H D11H D12V D11V 1(3)
Ru1 D11H D12V D11V -75(2)
D2H D11H D12V D11V -124(2)
D11V D11H D12V Ru1 75(2)
D12H D11H D12V Ru1 75.9(18)
D2H D11H D12V Ru1 -49.4(2)
D11V D11H D12V D2H 124(2)
D12H D11H D12V D2H 125.3(17)
Ru1 D11H D12V D2H 49.40(19)
D11V D11H D12V P1 89(4)
D12H D11H D12V P1 90(4)
Ru1 D11H D12V P1 14(3)
D2H D11H D12V P1 -35(4)
D11V D12H D12V D11H 2(4)
Ru1 D12H D12V D11H 78(3)
D21H D12H D12V D11H 72(4)
D21V D12H D12V D11H 92(3)
D11H D12H D12V D11V -2(4)
Ru1 D12H D12V D11V 76(2)
D21H D12H D12V D11V 70(3)
D21V D12H D12V D11V 90(3)
D11V D12H D12V Ru1 -76(2)
D11H D12H D12V Ru1 -78(3)
D21H D12H D12V Ru1 -5.5(15)
D21V D12H D12V Ru1 14.1(13)
D11V D12H D12V D2H -75(3)
D11H D12H D12V D2H -76(4)
Ru1 D12H D12V D2H 1.1(13)
D21H D12H D12V D2H -4(3)
D21V D12H D12V D2H 15(3)
D11V D12H D12V P1 -132(2)
D11H D12H D12V P1 -134(4)
Ru1 D12H D12V P1 -56.0(3)
D21H D12H D12V P1 -61.5(15)
D21V D12H D12V P1 -41.9(14)
D12H D11V D12V D11H -178(5)
Ru1 D11V D12V D11H 90(3)
D21H D11V D12V D11H 124(4)
D21V D11V D12V D11H 126(4)
D2H D11V D12V D11H 58(3)
P2 D11V D12V D11H 42(4)
D11H D11V D12V D12H 178(5)
Ru1 D11V D12V D12H -93(2)
D21H D11V D12V D12H -58(3)
D21V D11V D12V D12H -56(2)
D2H D11V D12V D12H -124(2)
P2 D11V D12V D12H -140(3)
D12H D11V D12V Ru1 93(2)
D11H D11V D12V Ru1 -90(3)
D21H D11V D12V Ru1 34(2)
D21V D11V D12V Ru1 36.1(12)
D2H D11V D12V Ru1 -31.5(18)
P2 D11V D12V Ru1 -47.4(14)
D12H D11V D12V D2H 124(2)
D11H D11V D12V D2H -58(3)
Ru1 D11V D12V D2H 31.5(18)
D21H D11V D12V D2H 66(4)
D21V D11V D12V D2H 68(3)
P2 D11V D12V D2H -16(3)
D12H D11V D12V P1 54(3)
D11H D11V D12V P1 -128(4)
Ru1 D11V D12V P1 -38(2)
D21H D11V D12V P1 -4(4)
D21V D11V D12V P1 -2(3)
D2H D11V D12V P1 -69.7(14)
P2 D11V D12V P1 -86(3)
D1H Ru1 D12V D11H 100(2)
D2H Ru1 D12V D11H 83(3)
D11V Ru1 D12V D11H -55(3)
D21V Ru1 D12V D11H -113(3)
D22H Ru1 D12V D11H -106(3)
D12H Ru1 D12V D11H -96(3)
D22V Ru1 D12V D11H -86(3)
D21H Ru1 D12V D11H -91(3)
P1 Ru1 D12V D11H 168(3)
P2 Ru1 D12V D11H -2(3)
D1H Ru1 D12V D12H -163.9(5)
D2H Ru1 D12V D12H 178.8(14)
D11V Ru1 D12V D12H 41(2)
D21V Ru1 D12V D12H -16.8(16)
D11H Ru1 D12V D12H 96(3)
D22H Ru1 D12V D12H -10.1(17)
D22V Ru1 D12V D12H 10.2(19)
D21H Ru1 D12V D12H 5.1(14)
P1 Ru1 D12V D12H -96.4(14)
P2 Ru1 D12V D12H 93.4(14)
D1H Ru1 D12V D11V 156(2)
D2H Ru1 D12V D11V 138(3)
D21V Ru1 D12V D11V -57(3)
D11H Ru1 D12V D11V 55(3)
D22H Ru1 D12V D11V -51(3)
D12H Ru1 D12V D11V -41(2)
D22V Ru1 D12V D11V -30(3)
D21H Ru1 D12V D11V -36(3)
P1 Ru1 D12V D11V -137(3)
P2 Ru1 D12V D11V 53(3)
D1H Ru1 D12V D2H 17.3(17)
D11V Ru1 D12V D2H -138(3)
D21V Ru1 D12V D2H 164.4(6)
D11H Ru1 D12V D2H -83(3)
D22H Ru1 D12V D2H 171.1(2)
D12H Ru1 D12V D2H -178.8(14)
D22V Ru1 D12V D2H -168.6(10)
D21H Ru1 D12V D2H -173.76(8)
P1 Ru1 D12V D2H 84.77(12)
P2 Ru1 D12V D2H -85.45(15)
D1H Ru1 D12V P1 -67.5(17)
D2H Ru1 D12V P1 -84.77(12)
D11V Ru1 D12V P1 137(3)
D21V Ru1 D12V P1 79.6(6)
D11H Ru1 D12V P1 -168(3)
D22H Ru1 D12V P1 86.4(3)
D12H Ru1 D12V P1 96.4(14)
D22V Ru1 D12V P1 106.6(10)
D21H Ru1 D12V P1 101.47(10)
P2 Ru1 D12V P1 -170.22(7)
Ru1 D2H D12V D11H -86(3)
D1H D2H D12V D11H -91(3)
D11V D2H D12V D11H -45(3)
P1 D2H D12V D11H -152(3)
P2 D2H D12V D11H -30(3)
Ru1 D2H D12V D12H -1.4(17)
D11H D2H D12V D12H 85(3)
D1H D2H D12V D12H -6(2)
D11V D2H D12V D12H 40(2)
P1 D2H D12V D12H -68(2)
P2 D2H D12V D12H 54(2)
Ru1 D2H D12V D11V -41(3)
D11H D2H D12V D11V 45(3)
D1H D2H D12V D11V -46(3)
P1 D2H D12V D11V -108(3)
P2 D2H D12V D11V 14(3)
D11H D2H D12V Ru1 86(3)
D1H D2H D12V Ru1 -4.9(4)
D11V D2H D12V Ru1 41(3)
P1 D2H D12V Ru1 -66.5(4)
P2 D2H D12V Ru1 55.6(3)
Ru1 D2H D12V P1 66.5(4)
D11H D2H D12V P1 152(3)
D1H D2H D12V P1 61.6(2)
D11V D2H D12V P1 108(3)
P2 D2H D12V P1 122.1(3)
C6 P1 D12V D11H 34(5)
C11 P1 D12V D11H 128(5)
C1 P1 D12V D11H -129(4)
Ru1 P1 D12V D11H -17(4)
D2H P1 D12V D11H 38(4)
D21V P1 D12V D11H -59(4)
D1H P1 D12V D11H -5(4)
C6 P1 D12V D12H 126.0(14)
C11 P1 D12V D12H -139.3(17)
C1 P1 D12V D12H -36.8(17)
Ru1 P1 D12V D12H 75.5(15)
D2H P1 D12V D12H 130.6(18)
D21V P1 D12V D12H 33.1(15)
D1H P1 D12V D12H 87.5(16)
C6 P1 D12V D11V 95(3)
C11 P1 D12V D11V -170(3)
C1 P1 D12V D11V -68(3)
Ru1 P1 D12V D11V 45(3)
D2H P1 D12V D11V 100(3)
D21V P1 D12V D11V 2(3)
D1H P1 D12V D11V 56(3)
C6 P1 D12V Ru1 50.5(10)
C11 P1 D12V Ru1 145.1(5)
C1 P1 D12V Ru1 -112.4(5)
D2H P1 D12V Ru1 55.1(5)
D21V P1 D12V Ru1 -42.4(6)
D1H P1 D12V Ru1 12.0(4)
C6 P1 D12V D2H -4.6(10)
C11 P1 D12V D2H 90.0(4)
C1 P1 D12V D2H -167.5(2)
Ru1 P1 D12V D2H -55.1(5)
D21V P1 D12V D2H -97.6(6)
D1H P1 D12V D2H -43.2(3)
D22V D22H D21V D21H -4(5)
Ru1 D22H D21V D21H 81.8(16)
D1H D22H D21V D21H 110.7(16)
D21H D22H D21V D22V 4(5)
Ru1 D22H D21V D22V 86(4)
D1H D22H D21V D22V 114(4)
D22V D22H D21V Ru1 -86(4)
D21H D22H D21V Ru1 -81.8(16)
D1H D22H D21V Ru1 28.9(18)
D22V D22H D21V D12H -61(5)
D21H D22H D21V D12H -56.9(19)
Ru1 D22H D21V D12H 24.9(19)
D1H D22H D21V D12H 54(3)
D22V D22H D21V D11V -54(4)
D21H D22H D21V D11V -50.6(14)
Ru1 D22H D21V D11V 31.1(13)
D1H D22H D21V D11V 60(3)
D22V D22H D21V D1H -114(4)
D21H D22H D21V D1H -110.7(16)
Ru1 D22H D21V D1H -28.9(18)
D22V D22H D21V P1 -138(4)
D21H D22H D21V P1 -134(3)
Ru1 D22H D21V P1 -52.6(12)
D1H D22H D21V P1 -24(3)
D22V D21H D21V D22H 3(4)
Ru1 D21H D21V D22H -84(2)
D12H D21H D21V D22H -131(2)
D11V D21H D21V D22H -121(2)
D22H D21H D21V D22V -3(4)
Ru1 D21H D21V D22V -87(4)
D12H D21H D21V D22V -134(3)
D11V D21H D21V D22V -125(4)
D22V D21H D21V Ru1 87(4)
D22H D21H D21V Ru1 84(2)
D12H D21H D21V Ru1 -47.2(6)
D11V D21H D21V Ru1 -37.5(12)
D22V D21H D21V D12H 134(3)
D22H D21H D21V D12H 131(2)
Ru1 D21H D21V D12H 47.2(6)
D11V D21H D21V D12H 9.7(9)
D22V D21H D21V D11V 125(4)
D22H D21H D21V D11V 121(2)
Ru1 D21H D21V D11V 37.5(12)
D12H D21H D21V D11V -9.7(9)
D22V D21H D21V D1H 50(4)
D22H D21H D21V D1H 46.7(17)
Ru1 D21H D21V D1H -37.1(7)
D12H D21H D21V D1H -84.3(12)
D11V D21H D21V D1H -74.6(16)
D22V D21H D21V P1 121(4)
D22H D21H D21V P1 117(3)
Ru1 D21H D21V P1 33.5(15)
D12H D21H D21V P1 -14(2)
D11V D21H D21V P1 -4(3)
D1H Ru1 D21V D22H -32(2)
D2H Ru1 D21V D22H -92(3)
D11V Ru1 D21V D22H 137(2)
D11H Ru1 D21V D22H 147(2)
D12V Ru1 D21V D22H 159(2)
D12H Ru1 D21V D22H 153(2)
D22V Ru1 D21V D22H 41(4)
D21H Ru1 D21V D22H 89(2)
P1 Ru1 D21V D22H -120(2)
P2 Ru1 D21V D22H 51(2)
D1H Ru1 D21V D21H -121.5(17)
D2H Ru1 D21V D21H 179.1(8)
D11V Ru1 D21V D21H 47.2(19)
D11H Ru1 D21V D21H 58.0(19)
D22H Ru1 D21V D21H -89(2)
D12V Ru1 D21V D21H 70.1(19)
D12H Ru1 D21V D21H 63.2(17)
D22V Ru1 D21V D21H -48(3)
P1 Ru1 D21V D21H 150.9(18)
P2 Ru1 D21V D21H -37.9(19)
D1H Ru1 D21V D22V -73(4)
D2H Ru1 D21V D22V -133(3)
D11V Ru1 D21V D22V 95(4)
D11H Ru1 D21V D22V 106(4)
D22H Ru1 D21V D22V -41(4)
D12V Ru1 D21V D22V 118(4)
D12H Ru1 D21V D22V 111(4)
D21H Ru1 D21V D22V 48(3)
P1 Ru1 D21V D22V -161(4)
P2 Ru1 D21V D22V 10(4)
D1H Ru1 D21V D12H 175.29(9)
D2H Ru1 D21V D12H 116(2)
D11V Ru1 D21V D12H -16.0(7)
D11H Ru1 D21V D12H -5.3(3)
D22H Ru1 D21V D12H -153(2)
D12V Ru1 D21V D12H 6.8(6)
D22V Ru1 D21V D12H -111(4)
D21H Ru1 D21V D12H -63.2(17)
P1 Ru1 D21V D12H 87.69(14)
P2 Ru1 D21V D12H -101.1(2)
D1H Ru1 D21V D11V -168.7(7)
D2H Ru1 D21V D11V 132(3)
D11H Ru1 D21V D11V 10.7(8)
D22H Ru1 D21V D11V -137(2)
D12V Ru1 D21V D11V 22.8(9)
D12H Ru1 D21V D11V 16.0(7)
D22V Ru1 D21V D11V -95(4)
D21H Ru1 D21V D11V -47.2(19)
P1 Ru1 D21V D11V 103.7(7)
P2 Ru1 D21V D11V -85.1(7)
D2H Ru1 D21V D1H -59(3)
D11V Ru1 D21V D1H 168.7(7)
D11H Ru1 D21V D1H 179.4(3)
D22H Ru1 D21V D1H 32(2)
D12V Ru1 D21V D1H -168.5(6)
D12H Ru1 D21V D1H -175.29(9)
D22V Ru1 D21V D1H 73(4)
D21H Ru1 D21V D1H 121.5(17)
P1 Ru1 D21V D1H -87.59(12)
P2 Ru1 D21V D1H 83.6(2)
D1H Ru1 D21V P1 87.59(12)
D2H Ru1 D21V P1 28(3)
D11V Ru1 D21V P1 -103.7(7)
D11H Ru1 D21V P1 -93.0(3)
D22H Ru1 D21V P1 120(2)
D12V Ru1 D21V P1 -80.9(6)
D12H Ru1 D21V P1 -87.69(14)
D22V Ru1 D21V P1 161(4)
D21H Ru1 D21V P1 -150.9(18)
P2 Ru1 D21V P1 171.21(11)
D12V D12H D21V D22H -53(4)
D11V D12H D21V D22H 28(4)
D11H D12H D21V D22H -22(3)
Ru1 D12H D21V D22H -34(3)
D21H D12H D21V D22H 68(3)
D12V D12H D21V D21H -121(2)
D11V D12H D21V D21H -40(3)
D11H D12H D21V D21H -90.4(15)
Ru1 D12H D21V D21H -102.2(15)
D12V D12H D21V D22V -89(4)
D11V D12H D21V D22V -8(4)
D11H D12H D21V D22V -58(4)
Ru1 D12H D21V D22V -70(4)
D21H D12H D21V D22V 32(3)
D12V D12H D21V Ru1 -19.1(19)
D11V D12H D21V Ru1 62(2)
D11H D12H D21V Ru1 11.8(7)
D21H D12H D21V Ru1 102.2(15)
D12V D12H D21V D11V -81(2)
D11H D12H D21V D11V -50(2)
Ru1 D12H D21V D11V -62(2)
D21H D12H D21V D11V 40(3)
D12V D12H D21V D1H -15.8(19)
D11V D12H D21V D1H 65(2)
D11H D12H D21V D1H 15.0(7)
Ru1 D12H D21V D1H 3.23(7)
D21H D12H D21V D1H 105.4(15)
D12V D12H D21V P1 47.7(18)
D11V D12H D21V P1 129(2)
D11H D12H D21V P1 78.5(5)
Ru1 D12H D21V P1 66.7(4)
D21H D12H D21V P1 168.9(17)
D12H D11V D21V D22H -156(4)
D11H D11V D21V D22H -80(4)
D12V D11V D21V D22H -105(4)
Ru1 D11V D21V D22H -49(3)
D21H D11V D21V D22H 70(2)
D2H D11V D21V D22H -56(3)
P2 D11V D21V D22H 8(3)
D12H D11V D21V D21H 135(3)
D11H D11V D21V D21H -150(4)
D12V D11V D21V D21H -175(4)
Ru1 D11V D21V D21H -118(2)
D2H D11V D21V D21H -126.0(18)
P2 D11V D21V D21H -61.3(15)
D12H D11V D21V D22V 172(4)
D11H D11V D21V D22V -112(5)
D12V D11V D21V D22V -137(5)
Ru1 D11V D21V D22V -81(4)
D21H D11V D21V D22V 37(3)
D2H D11V D21V D22V -89(4)
P2 D11V D21V D22V -24(3)
D12H D11V D21V Ru1 -107(2)
D11H D11V D21V Ru1 -31(3)
D12V D11V D21V Ru1 -57(3)
D21H D11V D21V Ru1 118(2)
D2H D11V D21V Ru1 -7.8(4)
P2 D11V D21V Ru1 57.0(7)
D11H D11V D21V D12H 76(2)
D12V D11V D21V D12H 50(2)
Ru1 D11V D21V D12H 107(2)
D21H D11V D21V D12H -135(3)
D2H D11V D21V D12H 99(2)
P2 D11V D21V D12H 164(3)
D12H D11V D21V D1H -115(2)
D11H D11V D21V D1H -39(3)
D12V D11V D21V D1H -64(3)
Ru1 D11V D21V D1H -7.7(5)
D21H D11V D21V D1H 110.5(18)
D2H D11V D21V D1H -15.5(6)
P2 D11V D21V D1H 49.2(4)
D12H D11V D21V P1 -48(2)
D11H D11V D21V P1 27(3)
D12V D11V D21V P1 2(3)
Ru1 D11V D21V P1 58.6(6)
D21H D11V D21V P1 177(2)
D2H D11V D21V P1 50.8(4)
P2 D11V D21V P1 115.6(5)
Ru1 D1H D21V D22H 135(3)
D2H D1H D21V D22H 146(3)
D22V D1H D21V D22H 39(4)
P2 D1H D21V D22H 78(3)
P1 D1H D21V D22H -156(3)
Ru1 D1H D21V D21H 61(2)
D22H D1H D21V D21H -75(2)
D2H D1H D21V D21H 71(2)
D22V D1H D21V D21H -36(3)
P2 D1H D21V D21H 3(2)
P1 D1H D21V D21H 129(2)
Ru1 D1H D21V D22V 97(4)
D22H D1H D21V D22V -39(4)
D2H D1H D21V D22V 108(4)
P2 D1H D21V D22V 39(4)
P1 D1H D21V D22V 166(4)
D22H D1H D21V Ru1 -135(3)
D2H D1H D21V Ru1 10.6(4)
D22V D1H D21V Ru1 -97(4)
P2 D1H D21V Ru1 -57.6(3)
P1 D1H D21V Ru1 68.7(4)
Ru1 D1H D21V D12H -3.50(7)
D22H D1H D21V D12H -139(3)
D2H D1H D21V D12H 7.1(5)
D22V D1H D21V D12H -100(4)
P2 D1H D21V D12H -61.1(4)
P1 D1H D21V D12H 65.2(5)
Ru1 D1H D21V D11V 7.7(5)
D22H D1H D21V D11V -128(3)
D2H D1H D21V D11V 18.3(6)
D22V D1H D21V D11V -89(4)
P2 D1H D21V D11V -49.9(6)
P1 D1H D21V D11V 76.4(7)
Ru1 D1H D21V P1 -68.7(4)
D22H D1H D21V P1 156(3)
D2H D1H D21V P1 -58.1(3)
D22V D1H D21V P1 -166(4)
P2 D1H D21V P1 -126.3(4)
C6 P1 D21V D22H -36(3)
C11 P1 D21V D22H 123(3)
C1 P1 D21V D22H -134(3)
Ru1 P1 D21V D22H 68(2)
D12V P1 D21V D22H 110(3)
D2H P1 D21V D22H 63(3)
D1H P1 D21V D22H 19(2)
C6 P1 D21V D21H -143(2)
C11 P1 D21V D21H 16(3)
C1 P1 D21V D21H 118(2)
Ru1 P1 D21V D21H -40(2)
D12V P1 D21V D21H 3(2)
D2H P1 D21V D21H -45(2)
D1H P1 D21V D21H -88(2)
C6 P1 D21V D22V -75(6)
C11 P1 D21V D22V 84(7)
C1 P1 D21V D22V -174(7)
Ru1 P1 D21V D22V 28(6)
D12V P1 D21V D22V 71(6)
D2H P1 D21V D22V 24(6)
D1H P1 D21V D22V -20(6)
C6 P1 D21V Ru1 -103.4(6)
C11 P1 D21V Ru1 55.4(10)
C1 P1 D21V Ru1 157.7(7)
D12V P1 D21V Ru1 42.6(7)
D2H P1 D21V Ru1 -4.7(5)
D1H P1 D21V Ru1 -48.5(4)
C6 P1 D21V D12H -156.6(2)
C11 P1 D21V D12H 2.1(8)
C1 P1 D21V D12H 104.5(3)
Ru1 P1 D21V D12H -53.2(5)
D12V P1 D21V D12H -10.6(5)
D2H P1 D21V D12H -57.9(3)
D1H P1 D21V D12H -101.7(5)
C6 P1 D21V D11V -146.6(7)
C11 P1 D21V D11V 12.1(11)
C1 P1 D21V D11V 114.5(8)
Ru1 P1 D21V D11V -43.3(8)
D12V P1 D21V D11V -0.7(10)
D2H P1 D21V D11V -48.0(7)
D1H P1 D21V D11V -91.8(8)
C6 P1 D21V D1H -54.8(5)
C11 P1 D21V D1H 103.9(6)
C1 P1 D21V D1H -153.7(5)
Ru1 P1 D21V D1H 48.5(4)
D12V P1 D21V D1H 91.1(6)
D2H P1 D21V D1H 43.8(3)
D21V D21H D22V D22H -3(4)
Ru1 D21H D22V D22H 73(4)
D12H D21H D22V D22H 86(5)
D11V D21H D22V D22H 101(4)
D22H D21H D22V D21V 3(4)
Ru1 D21H D22V D21V 76.3(18)
D12H D21H D22V D21V 89(4)
D11V D21H D22V D21V 104(3)
D21V D21H D22V Ru1 -76.3(18)
D22H D21H D22V Ru1 -73(4)
D12H D21H D22V Ru1 12(4)
D11V D21H D22V Ru1 28(3)
D21V D21H D22V D1H -62(3)
D22H D21H D22V D1H -60(3)
Ru1 D21H D22V D1H 14(2)
D12H D21H D22V D1H 26(6)
D11V D21H D22V D1H 42(5)
D21V D21H D22V P2 -130(3)
D22H D21H D22V P2 -128(5)
Ru1 D21H D22V P2 -54.2(13)
D12H D21H D22V P2 -42(4)
D11V D21H D22V P2 -26(4)
D21V D22H D22V D21H 4(5)
Ru1 D22H D22V D21H -75(3)
D1H D22H D22V D21H -123(3)
D21H D22H D22V D21V -4(5)
Ru1 D22H D22V D21V -79(3)
D1H D22H D22V D21V -127(3)
D21V D22H D22V Ru1 79(3)
D21H D22H D22V Ru1 75(3)
D1H D22H D22V Ru1 -47.5(10)
D21V D22H D22V D1H 127(3)
D21H D22H D22V D1H 123(3)
Ru1 D22H D22V D1H 47.5(10)
D21V D22H D22V P2 108(5)
D21H D22H D22V P2 104(6)
Ru1 D22H D22V P2 29(4)
D1H D22H D22V P2 -19(5)
D22H D21V D22V D21H -175(6)
Ru1 D21V D22V D21H -86(3)
D12H D21V D22V D21H -41(3)
D11V D21V D22V D21H -43(2)
D1H D21V D22V D21H -129(3)
P1 D21V D22V D21H -110(5)
D21H D21V D22V D22H 175(6)
Ru1 D21V D22V D22H 89(4)
D12H D21V D22V D22H 134(4)
D11V D21V D22V D22H 132(4)
D1H D21V D22V D22H 46(3)
P1 D21V D22V D22H 65(6)
D22H D21V D22V Ru1 -89(4)
D21H D21V D22V Ru1 86(3)
D12H D21V D22V Ru1 44.7(11)
D11V D21V D22V Ru1 43.0(7)
D1H D21V D22V Ru1 -43.3(8)
P1 D21V D22V Ru1 -24(5)
D22H D21V D22V D1H -46(3)
D21H D21V D22V D1H 129(3)
Ru1 D21V D22V D1H 43.3(8)
D12H D21V D22V D1H 88.0(15)
D11V D21V D22V D1H 86.3(12)
P1 D21V D22V D1H 19(6)
D22H D21V D22V P2 -100(6)
D21H D21V D22V P2 74(5)
Ru1 D21V D22V P2 -11(5)
D12H D21V D22V P2 33(5)
D11V D21V D22V P2 32(5)
D1H D21V D22V P2 -55(4)
P1 D21V D22V P2 -35(9)
D1H Ru1 D22V D21H 163(3)
D2H Ru1 D22V D21H -159.8(12)
D11V Ru1 D22V D21H -28(3)
D21V Ru1 D22V D21H 58(2)
D11H Ru1 D22V D21H -29(3)
D22H Ru1 D22V D21H 95(3)
D12V Ru1 D22V D21H -15(4)
D12H Ru1 D22V D21H -11(3)
P1 Ru1 D22V D21H 78(3)
P2 Ru1 D22V D21H -112(3)
D1H Ru1 D22V D22H 68(4)
D2H Ru1 D22V D22H 106(2)
D11V Ru1 D22V D22H -123(4)
D21V Ru1 D22V D22H -37(2)
D11H Ru1 D22V D22H -123(4)
D12V Ru1 D22V D22H -110(4)
D12H Ru1 D22V D22H -105(4)
D21H Ru1 D22V D22H -95(3)
P1 Ru1 D22V D22H -17(4)
P2 Ru1 D22V D22H 153(4)
D1H Ru1 D22V D21V 105(4)
D2H Ru1 D22V D21V 142.4(19)
D11V Ru1 D22V D21V -86(4)
D11H Ru1 D22V D21V -86(4)
D22H Ru1 D22V D21V 37(2)
D12V Ru1 D22V D21V -73(4)
D12H Ru1 D22V D21V -69(4)
D21H Ru1 D22V D21V -58(2)
P1 Ru1 D22V D21V 20(4)
P2 Ru1 D22V D21V -170(4)
D2H Ru1 D22V D1H 37(4)
D11V Ru1 D22V D1H 168.7(10)
D21V Ru1 D22V D1H -105(4)
D11H Ru1 D22V D1H 168.6(3)
D22H Ru1 D22V D1H -68(4)
D12V Ru1 D22V D1H -177.8(8)
D12H Ru1 D22V D1H -173.65(8)
D21H Ru1 D22V D1H -163(3)
P1 Ru1 D22V D1H -85.2(4)
P2 Ru1 D22V D1H 85.1(3)
D1H Ru1 D22V P2 -85.1(3)
D2H Ru1 D22V P2 -48(4)
D11V Ru1 D22V P2 83.6(10)
D21V Ru1 D22V P2 170(4)
D11H Ru1 D22V P2 83.4(4)
D22H Ru1 D22V P2 -153(4)
D12V Ru1 D22V P2 97.0(8)
D12H Ru1 D22V P2 101.2(3)
D21H Ru1 D22V P2 112(3)
P1 Ru1 D22V P2 -170.29(15)
Ru1 D1H D22V D21H -19(4)
D22H D1H D22V D21H 74(2)
D2H D1H D22V D21H -28(4)
D21V D1H D22V D21H 47(2)
P2 D1H D22V D21H -89(4)
P1 D1H D22V D21H 34(4)
Ru1 D1H D22V D22H -94(4)
D2H D1H D22V D22H -103(4)
D21V D1H D22V D22H -27(2)
P2 D1H D22V D22H -164(5)
P1 D1H D22V D22H -40(4)
Ru1 D1H D22V D21V -66(3)
D22H D1H D22V D21V 27(2)
D2H D1H D22V D21V -75(4)
P2 D1H D22V D21V -136(4)
P1 D1H D22V D21V -13(4)
D22H D1H D22V Ru1 94(4)
D2H D1H D22V Ru1 -9.1(6)
D21V D1H D22V Ru1 66(3)
P2 D1H D22V Ru1 -70.0(8)
P1 D1H D22V Ru1 53.2(4)
Ru1 D1H D22V P2 70.0(8)
D22H D1H D22V P2 164(5)
D2H D1H D22V P2 60.9(4)
D21V D1H D22V P2 136(4)
P1 D1H D22V P2 123.2(6)
C26 P2 D22V D21H 137(3)
C21 P2 D22V D21H -131(4)
C16 P2 D22V D21H -38(4)
Ru1 P2 D22V D21H 66(3)
D1H P2 D22V D21H 117(4)
D11V P2 D22V D21H 19(3)
D2H P2 D22V D21H 75(3)
C26 P2 D22V D22H 39(7)
C21 P2 D22V D22H 130(6)
C16 P2 D22V D22H -137(6)
Ru1 P2 D22V D22H -32(5)
D1H P2 D22V D22H 18(5)
D11V P2 D22V D22H -79(6)
D2H P2 D22V D22H -24(6)
C26 P2 D22V D21V 83(6)
C21 P2 D22V D21V 175(6)
C16 P2 D22V D21V -92(6)
Ru1 P2 D22V D21V 12(5)
D1H P2 D22V D21V 63(6)
D11V P2 D22V D21V -34(6)
D2H P2 D22V D21V 21(6)
C26 P2 D22V Ru1 71.1(17)
C21 P2 D22V Ru1 162.5(15)
C16 P2 D22V Ru1 -104.5(11)
D1H P2 D22V Ru1 50.9(8)
D11V P2 D22V Ru1 -46.7(8)
D2H P2 D22V Ru1 8.5(9)
C26 P2 D22V D1H 20.2(14)
C21 P2 D22V D1H 111.7(8)
C16 P2 D22V D1H -155.4(4)
Ru1 P2 D22V D1H -50.9(8)
D11V P2 D22V D1H -97.6(8)
D2H P2 D22V D1H -42.3(4)
